data_7706313
loop_
_publ_author_name
'Straube, Axel'
'Coburger, Peter'
'Michak, Marvin'
'Ringenberg, Mark R.'
'Hey-Hawkins, Evamarie'

_publ_section_title
;
 The core of the matter - arene substitution determines the coordination
 and catalytic behaviour of tris(1-phosphanyl-1'-ferrocenylene)arene
 gold(I) complexes.
;
_journal_issue 46
_journal_name_full 'Dalton transactions (Cambridge, England : 2003)'
_journal_page_first 16667
_journal_page_last 16682
_journal_paper_doi 10.1039/d0dt02743j
_journal_volume 49
_journal_year 2020
_chemical_formula_sum 'C147 H108 Au3 F15 Fe6 O9 P6 S3'
_chemical_formula_weight 3511.33
_space_group_crystal_system triclinic
_space_group_IT_number 2
_space_group_name_Hall '-P 1'
_space_group_name_H-M_alt 'P -1'
_atom_sites_solution_hydrogens geom
_audit_creation_method SHELXL-2014/7
_audit_update_record
;
2020-08-05 deposited with the CCDC.	2020-10-15 downloaded from the CCDC.
;
_cell_angle_alpha 80.713(2)
_cell_angle_beta 84.8780(10)
_cell_angle_gamma 85.8190(10)
_cell_formula_units_Z 2
_cell_length_a 14.1825(2)
_cell_length_b 19.1612(3)
_cell_length_c 31.3978(6)
_cell_measurement_reflns_used 30735
_cell_measurement_temperature 130
_cell_measurement_theta_max 27.6600
_cell_measurement_theta_min 2.5130
_cell_volume 8372.1(2)
_computing_cell_refinement
;
CrysAlisPro, Agilent Technologies,
Version 1.171.37.35 (release 13-08-2014 CrysAlis171 .NET)
(compiled Aug 13 2014,18:06:01)
;
_computing_data_collection
;
CrysAlisPro, Agilent Technologies,
Version 1.171.37.35 (release 13-08-2014 CrysAlis171 .NET)
(compiled Aug 13 2014,18:06:01)
;
_computing_data_reduction
;
CrysAlisPro, Agilent Technologies,
Version 1.171.37.35 (release 13-08-2014 CrysAlis171 .NET)
(compiled Aug 13 2014,18:06:01)
;
_computing_structure_refinement 'SHELXL-2014/7 (Sheldrick, 2014)'
_computing_structure_solution SHELXS
_diffrn_ambient_temperature 130
_diffrn_detector_area_resol_mean 16.3560
_diffrn_measured_fraction_theta_full 0.999
_diffrn_measured_fraction_theta_max 0.904
_diffrn_measurement_device_type 'Xcalibur, Sapphire3, Gemini'
_diffrn_measurement_method '\w scans'
_diffrn_radiation_type MoK\a
_diffrn_radiation_wavelength 0.71073
_diffrn_reflns_av_R_equivalents 0.0490
_diffrn_reflns_av_unetI/netI 0.0611
_diffrn_reflns_Laue_measured_fraction_full 0.999
_diffrn_reflns_Laue_measured_fraction_max 0.904
_diffrn_reflns_limit_h_max 18
_diffrn_reflns_limit_h_min -18
_diffrn_reflns_limit_k_max 25
_diffrn_reflns_limit_k_min -25
_diffrn_reflns_limit_l_max 41
_diffrn_reflns_limit_l_min -41
_diffrn_reflns_number 118656
_diffrn_reflns_point_group_measured_fraction_full 0.999
_diffrn_reflns_point_group_measured_fraction_max 0.904
_diffrn_reflns_theta_full 25.242
_diffrn_reflns_theta_max 28.347
_diffrn_reflns_theta_min 2.347
_diffrn_source 'Enhance (Mo) X-ray Source'
_exptl_absorpt_coefficient_mu 3.280
_exptl_absorpt_correction_T_max 1.00000
_exptl_absorpt_correction_T_min 0.93701
_exptl_absorpt_correction_type multi-scan
_exptl_absorpt_process_details
;
CrysAlisPro, Agilent Technologies,
Version 1.171.37.35 (release 13-08-2014 CrysAlis171 .NET)
(compiled Aug 13 2014,18:06:01)
Empirical absorption correction using spherical harmonics,
 implemented in SCALE3 ABSPACK scaling algorithm.
Empirical absorption correction using spherical harmonics,
 implemented in SCALE3 ABSPACK scaling algorithm.
;
_exptl_crystal_colour 'clear light orange'
_exptl_crystal_density_diffrn 1.393
_exptl_crystal_description prism
_exptl_crystal_F_000 3456
_exptl_crystal_size_max 0.3500
_exptl_crystal_size_mid 0.1000
_exptl_crystal_size_min 0.0500
_refine_diff_density_max 1.605
_refine_diff_density_min -1.828
_refine_diff_density_rms 0.105
_refine_ls_extinction_method none
_refine_ls_goodness_of_fit_ref 1.049
_refine_ls_hydrogen_treatment constr
_refine_ls_matrix_type full
_refine_ls_number_parameters 1758
_refine_ls_number_reflns 37788
_refine_ls_number_restraints 0
_refine_ls_restrained_S_all 1.049
_refine_ls_R_factor_all 0.0665
_refine_ls_R_factor_gt 0.0436
_refine_ls_shift/su_max 0.003
_refine_ls_shift/su_mean 0.000
_refine_ls_structure_factor_coef Fsqd
_refine_ls_weighting_details 'w=1/[\s^2^(Fo^2^)+(0.0389P)^2^+2.2539P] where P=(Fo^2^+2Fc^2^)/3'
_refine_ls_weighting_scheme calc
_refine_ls_wR_factor_gt 0.0905
_refine_ls_wR_factor_ref 0.0970
_reflns_Friedel_coverage 0.000
_reflns_number_gt 27902
_reflns_number_total 37788
_reflns_threshold_expression 'I > 2\s(I)'
_cod_data_source_file d0dt02743j2.cif
_cod_data_source_block C6F3-L2Au3-squeezed_renumbered
_cod_database_code 7706313
_shelx_shelxl_version_number 2014/7
_shelx_space_group_comment
; 
The symmetry employed for this shelxl refinement is uniquely defined 
by the following loop, which should always be used as a source of 
symmetry information in preference to the above space-group names. 
They are only intended as comments. 
;

loop_
_space_group_symop_operation_xyz
'x, y, z'
'-x, -y, -z'

loop_
_atom_site_label
_atom_site_type_symbol
_atom_site_fract_x
_atom_site_fract_y
_atom_site_fract_z
_atom_site_U_iso_or_equiv
_atom_site_adp_type
_atom_site_occupancy
_atom_site_site_symmetry_order
_atom_site_calc_flag
_atom_site_refinement_flags_posn
_atom_site_refinement_flags_adp
_atom_site_refinement_flags_occupancy
_atom_site_disorder_assembly
_atom_site_disorder_group
C40 C 0.7820(4) 0.2465(3) 0.07153(17) 0.0513(14) Uani 1 1 d . . . . .
H1 H 0.8350 0.2154 0.0689 0.062 Uiso 1 1 calc R U . . .
C145 C 0.4308(4) 0.0598(4) 0.3507(2) 0.073(2) Uani 1 1 d . . . . .
C146 C 0.0923(4) 0.7747(4) 0.3818(2) 0.0614(17) Uani 1 1 d . . . . .
C130 C 1.4652(4) 0.3487(4) 0.39639(19) 0.077(2) Uani 1 1 d . . . . .
H5 H 1.5244 0.3190 0.3966 0.093 Uiso 1 1 calc R U . . .
C131 C 1.4539(5) 0.4209(4) 0.3764(2) 0.075(2) Uani 1 1 d . . . . .
H6 H 1.5043 0.4489 0.3602 0.090 Uiso 1 1 calc R U . . .
C132 C 1.3582(4) 0.4441(3) 0.38160(16) 0.0552(16) Uani 1 1 d . . . . .
H7 H 1.3310 0.4914 0.3705 0.066 Uiso 1 1 calc R U . . .
C22 C 0.6493(5) -0.1184(3) 0.13337(18) 0.0686(19) Uani 1 1 d . . . . .
H8 H 0.6512 -0.0741 0.1417 0.082 Uiso 1 1 calc R U . . .
C21 C 0.5999(6) -0.1259(4) 0.0976(2) 0.098(3) Uani 1 1 d . . . . .
H9 H 0.5688 -0.0867 0.0822 0.117 Uiso 1 1 calc R U . . .
C19 C 0.6428(5) -0.2489(4) 0.1075(2) 0.070(2) Uani 1 1 d . . . . .
H10 H 0.6413 -0.2931 0.0989 0.084 Uiso 1 1 calc R U . . .
C20 C 0.5979(6) -0.1919(5) 0.0855(2) 0.088(2) Uani 1 1 d . . . . .
H11 H 0.5653 -0.1970 0.0619 0.105 Uiso 1 1 calc R U . . .
C81 C 0.4997(3) -0.2896(3) 0.21726(15) 0.0393(12) Uani 1 1 d . . . . .
H12 H 0.5660 -0.2779 0.2100 0.047 Uiso 1 1 calc R U . . .
C141 C 1.2070(9) 0.4712(4) 0.5288(2) 0.122(4) Uani 1 1 d . . . . .
H13 H 1.2524 0.4941 0.5401 0.146 Uiso 1 1 calc R U . . .
C39 C 0.7740(3) 0.2902(3) 0.10329(14) 0.0355(11) Uani 1 1 d . . . . .
C13 C 0.7729(3) -0.0228(2) 0.20855(14) 0.0332(11) Uani 1 1 d . . . . .
H16 H 0.8368 -0.0191 0.1940 0.040 Uiso 1 1 calc R U . . .
C5 C 0.8820(3) 0.1662(2) 0.33612(14) 0.0277(10) Uani 1 1 d . . . . .
C67 C 1.1628(3) 0.1082(2) 0.48929(14) 0.0302(10) Uani 1 1 d . . . . .
C12 C 0.7186(3) -0.0853(2) 0.21679(14) 0.0315(10) Uani 1 1 d . . . . .
C7 C 0.8173(3) -0.0133(2) 0.31532(13) 0.0281(10) Uani 1 1 d . . . . .
C2 C 0.9278(3) 0.0765(2) 0.27543(13) 0.0271(10) Uani 1 1 d . . . . .
C53 C 0.8578(4) 0.3054(2) 0.40799(14) 0.0378(12) Uani 1 1 d . . . . .
H25 H 0.8800 0.3433 0.4214 0.045 Uiso 1 1 calc R U . . .
C59 C 0.8194(3) 0.1130(3) 0.47514(15) 0.0401(12) Uani 1 1 d . . . . .
H28 H 0.7617 0.0887 0.4737 0.048 Uiso 1 1 calc R U . . .
C11 C 0.8621(3) -0.0780(2) 0.30504(14) 0.0310(10) Uani 1 1 d . . . . .
H29 H 0.9262 -0.0841 0.2912 0.037 Uiso 1 1 calc R U . . .
C110 C 0.9352(3) 0.5931(3) 0.11864(14) 0.0377(12) Uani 1 1 d . . . . .
H30 H 0.8786 0.5712 0.1124 0.045 Uiso 1 1 calc R U . . .
C119 C 1.2600(4) 0.3813(3) 0.18586(16) 0.0432(13) Uani 1 1 d . . . . .
H31 H 1.2602 0.3474 0.2106 0.052 Uiso 1 1 calc R U . . .
C56 C 0.9722(3) 0.1467(2) 0.46359(13) 0.0280(10) Uani 1 1 d . . . . .
C23 C 0.8800(3) -0.1648(3) 0.18603(16) 0.0382(12) Uani 1 1 d . . . . .
C89 C 0.6717(3) -0.4180(2) 0.32699(14) 0.0286(10) Uani 1 1 d . . . . .
C46 C 0.8399(3) 0.3228(2) 0.22170(14) 0.0328(11) Uani 1 1 d . . . . .
H37 H 0.8874 0.3543 0.2130 0.039 Uiso 1 1 calc R U . . .
C6 C 0.8416(3) 0.1022(2) 0.33886(13) 0.0261(10) Uani 1 1 d . . . . .
C43 C 0.6224(4) 0.3380(3) 0.07866(18) 0.0556(16) Uani 1 1 d . . . . .
H39 H 0.5688 0.3685 0.0813 0.067 Uiso 1 1 calc R U . . .
C118 C 1.1767(4) 0.4002(3) 0.16596(15) 0.0379(12) Uani 1 1 d . . . . .
H40 H 1.1213 0.3790 0.1776 0.046 Uiso 1 1 calc R U . . .
C82 C 0.4228(4) -0.2401(3) 0.22014(15) 0.0421(13) Uani 1 1 d . . . . .
H41 H 0.4256 -0.1885 0.2144 0.050 Uiso 1 1 calc R U . . .
C95 C 0.6873(3) -0.3005(2) 0.37261(13) 0.0270(10) Uani 1 1 d . . . . .
C106 C 1.0303(3) 0.5603(2) 0.11908(13) 0.0304(10) Uani 1 1 d . . . . .
C38 C 1.0209(3) 0.2036(3) 0.10591(14) 0.0384(12) Uani 1 1 d . . . . .
H44 H 1.0527 0.2428 0.0877 0.046 Uiso 1 1 calc R U . . .
C122 C 1.2581(3) 0.4809(3) 0.11170(17) 0.0517(15) Uani 1 1 d . . . . .
H45 H 1.2581 0.5141 0.0866 0.062 Uiso 1 1 calc R U . . .
C9 C 0.7126(3) -0.1011(2) 0.33607(14) 0.0337(11) Uani 1 1 d . . . . .
H46 H 0.6555 -0.1260 0.3474 0.040 Uiso 1 1 calc R U . . .
C111 C 1.1006(3) 0.4934(3) 0.04652(13) 0.0324(11) Uani 1 1 d . . . . .
C71 C 1.1818(4) 0.0703(3) 0.56481(15) 0.0396(12) Uani 1 1 d . . . . .
H48 H 1.1568 0.0653 0.5935 0.048 Uiso 1 1 calc R U . . .
C101 C 1.0463(3) 0.5515(2) 0.23434(14) 0.0293(10) Uani 1 1 d . . . . .
C60 C 0.9092(3) 0.0982(2) 0.45372(14) 0.0305(10) Uani 1 1 d . . . . .
H50 H 0.9248 0.0615 0.4354 0.037 Uiso 1 1 calc R U . . .
C112 C 1.1132(3) 0.4384(3) 0.02344(15) 0.0409(12) Uani 1 1 d . . . . .
H52 H 1.0970 0.3933 0.0365 0.049 Uiso 1 1 calc R U . . .
C107 C 1.0882(3) 0.6122(3) 0.13005(14) 0.0351(11) Uani 1 1 d . . . . .
H54 H 1.1565 0.6056 0.1333 0.042 Uiso 1 1 calc R U . . .
C54 C 0.7652(3) 0.2813(2) 0.41401(14) 0.0343(11) Uani 1 1 d . . . . .
H55 H 0.7121 0.2994 0.4321 0.041 Uiso 1 1 calc R U . . .
C57 C 0.9204(3) 0.1906(3) 0.49135(14) 0.0343(11) Uani 1 1 d . . . . .
H56 H 0.9457 0.2289 0.5034 0.041 Uiso 1 1 calc R U . . .
C47 C 0.7980(3) 0.3162(3) 0.26398(16) 0.0412(12) Uani 1 1 d . . . . .
H57 H 0.8177 0.3429 0.2834 0.049 Uiso 1 1 calc R U . . .
C51 C 0.8554(3) 0.2156(2) 0.36745(14) 0.0291(10) Uani 1 1 d . . . . .
C79 C 0.3667(3) -0.3515(3) 0.23703(14) 0.0306(10) Uani 1 1 d . . . . .
C123 C 1.3178(3) 0.3910(3) 0.29140(15) 0.0346(11) Uani 1 1 d . . . . .
C52 C 0.9141(3) 0.2652(2) 0.37947(14) 0.0301(10) Uani 1 1 d . . . . .
H63 H 0.9811 0.2709 0.3697 0.036 Uiso 1 1 calc R U . . .
C105 C 0.9886(3) 0.4995(3) 0.22418(14) 0.0320(11) Uani 1 1 d . . . . .
H65 H 1.0103 0.4514 0.2195 0.038 Uiso 1 1 calc R U . . .
C10 C 0.7976(3) -0.1321(2) 0.31764(14) 0.0347(11) Uani 1 1 d . . . . .
H66 H 0.8092 -0.1819 0.3140 0.042 Uiso 1 1 calc R U . . .
C96 C 0.7836(3) -0.2973(2) 0.37591(15) 0.0328(11) Uani 1 1 d . . . . .
H67 H 0.8270 -0.3079 0.3535 0.039 Uiso 1 1 calc R U . . .
C103 C 0.8939(3) 0.6000(3) 0.22982(14) 0.0343(11) Uani 1 1 d . . . . .
H68 H 0.8385 0.6336 0.2300 0.041 Uiso 1 1 calc R U . . .
C14 C 0.7178(3) 0.0316(2) 0.22590(15) 0.0371(12) Uani 1 1 d . . . . .
H71 H 0.7373 0.0797 0.2255 0.044 Uiso 1 1 calc R U . . .
C88 C 0.4557(3) -0.3641(3) 0.33741(13) 0.0344(11) Uani 1 1 d . . . . .
H72 H 0.4699 -0.4154 0.3428 0.041 Uiso 1 1 calc R U . . .
C69 C 1.3105(4) 0.0555(3) 0.51321(17) 0.0506(14) Uani 1 1 d . . . . .
H73 H 1.3727 0.0393 0.5067 0.061 Uiso 1 1 calc R U . . .
C4 C 0.9484(3) 0.1815(2) 0.30089(14) 0.0269(10) Uani 1 1 d . . . . .
C87 C 0.3640(3) -0.3280(3) 0.33859(14) 0.0419(13) Uani 1 1 d . . . . .
H78 H 0.3038 -0.3512 0.3444 0.050 Uiso 1 1 calc R U . . .
C44 C 0.6956(4) 0.3355(3) 0.10643(17) 0.0457(13) Uani 1 1 d . . . . .
H79 H 0.6905 0.3651 0.1273 0.055 Uiso 1 1 calc R U . . .
C104 C 0.8945(3) 0.5292(3) 0.22192(14) 0.0351(11) Uani 1 1 d . . . . .
H80 H 0.8399 0.5054 0.2154 0.042 Uiso 1 1 calc R U . . .
C114 C 1.1711(3) 0.5165(3) -0.03903(15) 0.0399(13) Uani 1 1 d . . . . .
H81 H 1.1957 0.5238 -0.0678 0.048 Uiso 1 1 calc R U . . .
C58 C 0.8265(4) 0.1694(3) 0.49837(15) 0.0415(12) Uani 1 1 d . . . . .
H82 H 0.7748 0.1908 0.5157 0.050 Uiso 1 1 calc R U . . .
C129 C 1.3753(4) 0.3269(3) 0.41463(17) 0.0579(17) Uani 1 1 d . . . . .
H83 H 1.3616 0.2797 0.4302 0.069 Uiso 1 1 calc R U . . .
C45 C 0.8112(3) 0.2828(2) 0.19257(13) 0.0288(10) Uani 1 1 d . . . . .
C48 C 0.7268(4) 0.2695(3) 0.27674(16) 0.0434(13) Uani 1 1 d . . . . .
H86 H 0.6981 0.2653 0.3048 0.052 Uiso 1 1 calc R U . . .
C1 C 0.8615(3) 0.0551(2) 0.30942(13) 0.0251(9) Uani 1 1 d . . . . .
C27 C 1.0411(4) -0.1714(3) 0.2042(2) 0.0576(16) Uani 1 1 d . . . . .
H90 H 1.0863 -0.1836 0.2242 0.069 Uiso 1 1 calc R U . . .
C102 C 0.9865(3) 0.6137(3) 0.23771(13) 0.0316(10) Uani 1 1 d . . . . .
H92 H 1.0064 0.6584 0.2442 0.038 Uiso 1 1 calc R U . . .
C3 C 0.9732(3) 0.1396(2) 0.26918(13) 0.0248(9) Uani 1 1 d . . . . .
C50 C 0.7389(3) 0.2361(3) 0.20598(15) 0.0366(11) Uani 1 1 d . . . . .
H98 H 0.7182 0.2098 0.1866 0.044 Uiso 1 1 calc R U . . .
C108 C 1.0313(3) 0.6732(3) 0.13597(15) 0.0399(12) Uani 1 1 d . . . . .
H100 H 1.0529 0.7163 0.1442 0.048 Uiso 1 1 calc R U . . .
C92 C 0.6984(4) -0.5640(3) 0.33357(15) 0.0401(12) Uani 1 1 d . . . . .
H101 H 0.7075 -0.6130 0.3356 0.048 Uiso 1 1 calc R U . . .
C124 C 1.2661(3) 0.3341(3) 0.31509(16) 0.0377(12) Uani 1 1 d . . . . .
H102 H 1.1978 0.3363 0.3235 0.045 Uiso 1 1 calc R U . . .
C66 C 1.1405(3) 0.1279(3) 0.36118(15) 0.0448(14) Uani 1 1 d . . . . .
H103 H 1.1470 0.1764 0.3539 0.054 Uiso 1 1 calc R U . . .
C55 C 0.7632(3) 0.2247(2) 0.38949(14) 0.0302(10) Uani 1 1 d . . . . .
H108 H 0.7083 0.1974 0.3877 0.036 Uiso 1 1 calc R U . . .
C74 C 1.2088(3) 0.5955(2) 0.23675(14) 0.0292(10) Uani 1 1 d . . . . .
C29 C 1.0484(3) 0.1556(2) 0.23437(14) 0.0294(10) Uani 1 1 d . . . . .
C91 C 0.6982(4) -0.5324(3) 0.37024(15) 0.0414(12) Uani 1 1 d . . . . .
H113 H 0.7071 -0.5601 0.3969 0.050 Uiso 1 1 calc R U . . .
C16 C 0.6305(3) -0.0664(3) 0.23949(15) 0.0348(11) Uani 1 1 d . . . . .
H114 H 0.5789 -0.0978 0.2496 0.042 Uiso 1 1 calc R U . . .
C35 C 0.9166(3) 0.1399(2) 0.15482(14) 0.0335(11) Uani 1 1 d . . . . .
H116 H 0.8632 0.1271 0.1760 0.040 Uiso 1 1 calc R U . . .
C84 C 0.5227(3) -0.3103(2) 0.32671(13) 0.0284(10) Uani 1 1 d . . . . .
C17 C 0.6946(4) -0.1767(3) 0.15597(15) 0.0413(12) Uani 1 1 d . . . . .
C61 C 1.1172(3) 0.0984(3) 0.40369(16) 0.0371(11) Uani 1 1 d . . . . .
C63 C 1.1207(5) -0.0150(4) 0.3809(3) 0.087(3) Uani 1 1 d . . . . .
H124 H 1.1123 -0.0634 0.3874 0.105 Uiso 1 1 calc R U . . .
C41 C 0.7104(4) 0.2495(4) 0.04389(18) 0.0662(18) Uani 1 1 d . . . . .
H128 H 0.7157 0.2207 0.0225 0.079 Uiso 1 1 calc R U . . .
C8 C 0.7236(3) -0.0278(2) 0.33453(14) 0.0304(10) Uani 1 1 d . . . . .
H130 H 0.6764 0.0065 0.3452 0.037 Uiso 1 1 calc R U . . .
C120 C 1.3411(4) 0.4119(3) 0.16952(18) 0.0576(16) Uani 1 1 d . . . . .
H131 H 1.3968 0.3997 0.1832 0.069 Uiso 1 1 calc R U . . .
C37 C 1.0509(4) 0.1320(3) 0.10889(16) 0.0467(13) Uani 1 1 d . . . . .
H132 H 1.1072 0.1125 0.0934 0.056 Uiso 1 1 calc R U . . .
C93 C 0.6855(3) -0.5234(3) 0.29432(15) 0.0376(11) Uani 1 1 d . . . . .
H135 H 0.6844 -0.5451 0.2699 0.045 Uiso 1 1 calc R U . . .
C115 C 1.1566(4) 0.5718(3) -0.01703(16) 0.0487(14) Uani 1 1 d . . . . .
H136 H 1.1706 0.6170 -0.0307 0.058 Uiso 1 1 calc R U . . .
C90 C 0.6846(3) -0.4598(3) 0.36704(15) 0.0391(12) Uani 1 1 d . . . . .
H137 H 0.6841 -0.4385 0.3917 0.047 Uiso 1 1 calc R U . . .
C75 C 1.1478(3) 0.5401(2) 0.24401(13) 0.0285(10) Uani 1 1 d . . . . .
C133 C 1.0438(4) 0.4256(3) 0.36579(15) 0.0443(13) Uani 1 1 d . . . . .
H139 H 1.0348 0.3775 0.3680 0.053 Uiso 1 1 calc R U . . .
C85 C 0.4715(3) -0.2432(3) 0.32183(14) 0.0324(11) Uani 1 1 d . . . . .
H140 H 0.4991 -0.1969 0.3145 0.039 Uiso 1 1 calc R U . . .
C80 C 0.4679(3) -0.3592(3) 0.22833(14) 0.0353(11) Uani 1 1 d . . . . .
H142 H 0.5070 -0.4037 0.2292 0.042 Uiso 1 1 calc R U . . .
C73 C 1.3027(3) 0.5889(2) 0.24766(14) 0.0291(10) Uani 1 1 d . . . . .
C109 C 0.9379(4) 0.6617(3) 0.12869(16) 0.0437(13) Uani 1 1 d . . . . .
H144 H 0.8831 0.6953 0.1313 0.052 Uiso 1 1 calc R U . . .
C24 C 0.9073(4) -0.1348(3) 0.14368(18) 0.0508(14) Uani 1 1 d . . . . .
H145 H 0.8625 -0.1226 0.1234 0.061 Uiso 1 1 calc R U . . .
C30 C 1.1150(3) 0.1061(3) 0.21712(14) 0.0325(11) Uani 1 1 d . . . . .
H147 H 1.1156 0.0545 0.2250 0.039 Uiso 1 1 calc R U . . .
C98 C 0.7507(4) -0.2636(3) 0.44610(16) 0.0452(13) Uani 1 1 d . . . . .
H148 H 0.7716 -0.2512 0.4710 0.054 Uiso 1 1 calc R U . . .
C34 C 0.9371(3) 0.2105(3) 0.13431(13) 0.0318(10) Uani 1 1 d . . . . .
C140 C 1.2279(6) 0.4462(4) 0.49056(18) 0.090(3) Uani 1 1 d . . . . .
H151 H 1.2875 0.4518 0.4760 0.108 Uiso 1 1 calc R U . . .
C117 C 1.1750(3) 0.4502(3) 0.12898(14) 0.0349(11) Uani 1 1 d . . . . .
C99 C 0.6567(4) -0.2672(3) 0.44266(16) 0.0501(14) Uani 1 1 d . . . . .
H154 H 0.6139 -0.2576 0.4655 0.060 Uiso 1 1 calc R U . . .
C33 C 1.0745(3) 0.2246(2) 0.21380(14) 0.0312(10) Uani 1 1 d . . . . .
H155 H 1.0410 0.2696 0.2186 0.037 Uiso 1 1 calc R U . . .
C28 C 0.9457(3) -0.1838(3) 0.21637(18) 0.0449(13) Uani 1 1 d . . . . .
H157 H 0.9268 -0.2045 0.2444 0.054 Uiso 1 1 calc R U . . .
C138 C 1.1164(4) 0.4465(3) 0.38617(15) 0.0414(12) Uani 1 1 d . . . . .
C116 C 1.1203(4) 0.5611(3) 0.02642(15) 0.0446(13) Uani 1 1 d . . . . .
H161 H 1.1096 0.5992 0.0416 0.053 Uiso 1 1 calc R U . . .
C49 C 0.6984(4) 0.2291(3) 0.24794(16) 0.0429(13) Uani 1 1 d . . . . .
H162 H 0.6517 0.1970 0.2569 0.051 Uiso 1 1 calc R U . . .
C136 C 1.0713(7) 0.5672(3) 0.3577(2) 0.084(3) Uani 1 1 d . . . . .
H166 H 1.0810 0.6153 0.3546 0.101 Uiso 1 1 calc R U . . .
C77 C 1.2789(3) 0.4627(2) 0.27370(14) 0.0324(11) Uani 1 1 d . . . . .
C72 C 1.1249(3) 0.0999(2) 0.53230(14) 0.0325(11) Uani 1 1 d . . . . .
H176 H 1.0620 0.1141 0.5390 0.039 Uiso 1 1 calc R U . . .
C76 C 1.1863(3) 0.4757(2) 0.26206(14) 0.0288(10) Uani 1 1 d . . . . .
C15 C 0.6305(3) 0.0059(3) 0.24405(16) 0.0421(12) Uani 1 1 d . . . . .
H184 H 0.5792 0.0329 0.2584 0.050 Uiso 1 1 calc R U . . .
C64 C 1.1435(5) 0.0148(6) 0.3386(3) 0.093(3) Uani 1 1 d . . . . .
H187 H 1.1514 -0.0133 0.3169 0.112 Uiso 1 1 calc R U . . .
C32 C 1.1549(3) 0.2169(3) 0.18426(15) 0.0376(12) Uani 1 1 d . . . . .
H191 H 1.1871 0.2555 0.1656 0.045 Uiso 1 1 calc R U . . .
C94 C 0.6739(3) -0.4501(2) 0.29055(14) 0.0326(11) Uani 1 1 d . . . . .
H193 H 0.6677 -0.4228 0.2635 0.039 Uiso 1 1 calc R U . . .
C78 C 1.3329(3) 0.5215(2) 0.26638(14) 0.0302(10) Uani 1 1 d . . . . .
C125 C 1.3291(4) 0.2748(3) 0.32484(18) 0.0488(14) Uani 1 1 d . . . . .
H197 H 1.3126 0.2287 0.3412 0.059 Uiso 1 1 calc R U . . .
C100 C 0.6226(3) -0.2850(3) 0.40595(15) 0.0399(12) Uani 1 1 d . . . . .
H200 H 0.5578 -0.2864 0.4038 0.048 Uiso 1 1 calc R U . . .
C121 C 1.3405(4) 0.4623(4) 0.13168(19) 0.0637(18) Uani 1 1 d . . . . .
H206 H 1.3962 0.4832 0.1201 0.076 Uiso 1 1 calc R U . . .
C83 C 0.3395(3) -0.2781(2) 0.23249(14) 0.0333(11) Uani 1 1 d . . . . .
H207 H 0.2747 -0.2572 0.2364 0.040 Uiso 1 1 calc R U . . .
C62 C 1.1102(4) 0.0250(3) 0.4137(2) 0.0538(15) Uani 1 1 d . . . . .
H209 H 1.0985 0.0036 0.4422 0.065 Uiso 1 1 calc R U . . .
C42 C 0.6321(4) 0.2947(4) 0.04775(19) 0.0595(16) Uani 1 1 d . . . . .
H215 H 0.5845 0.2960 0.0290 0.071 Uiso 1 1 calc R U . . .
C18 C 0.6909(4) -0.2421(3) 0.14288(16) 0.0472(14) Uani 1 1 d . . . . .
H221 H 0.7213 -0.2819 0.1581 0.057 Uiso 1 1 calc R U . . .
C135 C 0.9999(7) 0.5451(4) 0.33895(19) 0.092(3) Uani 1 1 d . . . . .
H222 H 0.9602 0.5787 0.3234 0.111 Uiso 1 1 calc R U . . .
C25 C 1.0023(5) -0.1234(3) 0.1322(2) 0.0643(18) Uani 1 1 d . . . . .
H226 H 1.0212 -0.1038 0.1039 0.077 Uiso 1 1 calc R U . . .
C65 C 1.1541(4) 0.0840(5) 0.3292(2) 0.079(2) Uani 1 1 d . . . . .
H228 H 1.1711 0.1038 0.3008 0.094 Uiso 1 1 calc R U . . .
C142 C 1.1186(8) 0.4627(4) 0.5508(2) 0.099(3) Uani 1 1 d . . . . .
H229 H 1.1039 0.4813 0.5764 0.119 Uiso 1 1 calc R U . . .
C36 C 0.9867(4) 0.0924(3) 0.13922(16) 0.0427(12) Uani 1 1 d . . . . .
H234 H 0.9910 0.0409 0.1480 0.051 Uiso 1 1 calc R U . . .
C113 C 1.1499(4) 0.4494(3) -0.01938(15) 0.0447(13) Uani 1 1 d . . . . .
H236 H 1.1602 0.4116 -0.0348 0.054 Uiso 1 1 calc R U . . .
C26 C 1.0683(4) -0.1406(3) 0.1616(2) 0.070(2) Uani 1 1 d . . . . .
H237 H 1.1316 -0.1320 0.1536 0.084 Uiso 1 1 calc R U . . .
C134 C 0.9832(5) 0.4745(4) 0.34195(18) 0.0680(19) Uani 1 1 d . . . . .
H241 H 0.9336 0.4600 0.3286 0.082 Uiso 1 1 calc R U . . .
C31 C 1.1808(3) 0.1442(3) 0.18669(15) 0.0393(12) Uani 1 1 d . . . . .
H242 H 1.2342 0.1233 0.1700 0.047 Uiso 1 1 calc R U . . .
C128 C 1.3065(4) 0.3867(3) 0.40622(16) 0.0493(15) Uani 1 1 d . . . . .
C97 C 0.8153(4) -0.2781(3) 0.41270(16) 0.0420(13) Uani 1 1 d . . . . .
H244 H 0.8798 -0.2752 0.4149 0.050 Uiso 1 1 calc R U . . .
C144 C 1.0742(5) 0.4033(3) 0.49568(18) 0.0629(17) Uani 1 1 d . . . . .
H248 H 1.0287 0.3808 0.4842 0.075 Uiso 1 1 calc R U . . .
C86 C 0.3726(3) -0.2551(3) 0.32924(15) 0.0427(13) Uani 1 1 d . . . . .
H261 H 0.3204 -0.2186 0.3278 0.051 Uiso 1 1 calc R U . . .
C70 C 1.2741(4) 0.0482(3) 0.55565(17) 0.0455(13) Uani 1 1 d . . . . .
H263 H 1.3118 0.0284 0.5778 0.055 Uiso 1 1 calc R U . . .
C126 C 1.4217(4) 0.2937(3) 0.30721(19) 0.0553(16) Uani 1 1 d . . . . .
H265 H 1.4800 0.2630 0.3093 0.066 Uiso 1 1 calc R U . . .
C68 C 1.2561(3) 0.0868(3) 0.48011(16) 0.0452(13) Uani 1 1 d . . . . .
H266 H 1.2824 0.0934 0.4517 0.054 Uiso 1 1 calc R U . . .
C137 C 1.1306(5) 0.5182(3) 0.38169(17) 0.0608(17) Uani 1 1 d . . . . .
H268 H 1.1799 0.5335 0.3948 0.073 Uiso 1 1 calc R U . . .
C139 C 1.1606(5) 0.4127(3) 0.47353(17) 0.0529(15) Uani 1 1 d . . . . .
C143 C 1.0534(7) 0.4271(4) 0.5351(2) 0.088(3) Uani 1 1 d . . . . .
H286 H 0.9953 0.4188 0.5506 0.105 Uiso 1 1 calc R U . . .
C127 C 1.4148(4) 0.3645(3) 0.28702(17) 0.0465(14) Uani 1 1 d . . . . .
H289 H 1.4677 0.3915 0.2723 0.056 Uiso 1 1 calc R U . . .
O1 O 0.4412(4) 0.1601(3) 0.39452(16) 0.0898(16) Uani 1 1 d . . . . .
O2 O 0.5561(3) 0.0608(2) 0.40456(16) 0.0827(15) Uani 1 1 d . . . . .
O3 O 0.5695(3) 0.1416(3) 0.33719(17) 0.1010(19) Uani 1 1 d . . . . .
O4 O 0.1563(2) 0.7305(2) 0.31216(12) 0.0583(11) Uani 1 1 d . . . . .
O5 O -0.0120(2) 0.7503(2) 0.32459(13) 0.0563(10) Uani 1 1 d . . . . .
O6 O 0.0873(3) 0.8501(2) 0.30805(17) 0.0811(15) Uani 1 1 d . . . . .
F3 F 0.77992(17) 0.08368(13) 0.37310(7) 0.0314(6) Uani 1 1 d . . . . .
F1 F 0.94919(17) 0.03242(13) 0.24593(8) 0.0320(6) Uani 1 1 d . . . . .
F2 F 0.99241(17) 0.24311(13) 0.29719(8) 0.0325(6) Uani 1 1 d . . . . .
F4 F 1.17634(16) 0.65899(13) 0.21674(8) 0.0339(6) Uani 1 1 d . . . . .
F5 F 1.13053(16) 0.41991(13) 0.26844(8) 0.0340(6) Uani 1 1 d . . . . .
F6 F 1.42258(16) 0.51242(14) 0.27862(8) 0.0380(7) Uani 1 1 d . . . . .
F7 F 0.4784(3) 0.0059(3) 0.33502(15) 0.1059(15) Uani 1 1 d . . . . .
F8 F 0.3641(3) 0.0315(3) 0.37949(14) 0.0979(14) Uani 1 1 d . . . . .
F9 F 0.3872(3) 0.1002(3) 0.31832(14) 0.1131(17) Uani 1 1 d . . . . .
F10 F 0.0853(3) 0.7106(2) 0.40422(11) 0.0984(14) Uani 1 1 d . . . . .
F11 F 0.1748(2) 0.7981(2) 0.38897(11) 0.0752(11) Uani 1 1 d . . . . .
F12 F 0.0248(3) 0.8155(2) 0.39967(15) 0.1054(16) Uani 1 1 d . . . . .
P1 P 0.75436(8) -0.17050(6) 0.20322(4) 0.0310(3) Uani 1 1 d . . . . .
P5 P 1.06485(8) 0.47649(7) 0.10421(4) 0.0313(3) Uani 1 1 d . . . . .
P2 P 0.86815(8) 0.29085(7) 0.13870(4) 0.0306(3) Uani 1 1 d . . . . .
P3 P 1.09550(8) 0.15217(6) 0.44542(4) 0.0275(3) Uani 1 1 d . . . . .
P6 P 1.18376(10) 0.38163(7) 0.42167(4) 0.0399(3) Uani 1 1 d . . . . .
P4 P 0.64887(8) -0.32369(6) 0.32304(4) 0.0259(2) Uani 1 1 d . . . . .
S1 S 0.50862(12) 0.11261(9) 0.37482(6) 0.0694(5) Uani 1 1 d . . . . .
S2 S 0.07896(9) 0.77634(7) 0.32469(5) 0.0454(3) Uani 1 1 d . . . . .
Fe3 Fe 0.86287(4) 0.20036(3) 0.43358(2) 0.02864(14) Uani 1 1 d . . . . .
Fe1 Fe 0.74014(4) -0.05194(3) 0.27350(2) 0.02692(14) Uani 1 1 d . . . . .
Fe5 Fe 0.98523(4) 0.58717(4) 0.17768(2) 0.02965(15) Uani 1 1 d . . . . .
Fe4 Fe 0.43278(4) -0.30303(4) 0.27900(2) 0.03076(15) Uani 1 1 d . . . . .
Fe2 Fe 1.04614(5) 0.16467(4) 0.16842(2) 0.03114(15) Uani 1 1 d . . . . .
Fe6 Fe 1.36866(5) 0.35935(4) 0.35052(2) 0.0447(2) Uani 1 1 d . . . . .
Au3 Au 1.13793(2) 0.26739(2) 0.42899(2) 0.03234(5) Uani 1 1 d . . . . .
Au1 Au 0.71139(2) -0.25403(2) 0.26178(2) 0.02874(5) Uani 1 1 d . . . . .
Au2A Au 0.95640(16) 0.38930(11) 0.12128(5) 0.0255(2) Uani 0.786(15) 1 d . . P . .
Au2B Au 0.9767(10) 0.3811(4) 0.1225(2) 0.0389(11) Uani 0.214(15) 1 d . . P . .
C147 C 0.5741(5) 0.5046(4) 0.1598(3) 0.054(2) Uani 0.797(7) 1 d . . P A 1
O7 O 0.7499(2) 0.4742(2) 0.15580(12) 0.0476(9) Uani 0.797(7) 1 d . . P A 1
O8 O 0.6896(2) 0.5837(2) 0.18233(11) 0.0458(9) Uani 0.797(7) 1 d . . P A 1
O9 O 0.6960(6) 0.5748(5) 0.1068(2) 0.065(2) Uani 0.797(7) 1 d . . P A 1
F13 F 0.5623(3) 0.4570(3) 0.1344(2) 0.0722(17) Uani 0.797(7) 1 d . . P A 1
F14 F 0.5591(3) 0.4750(3) 0.19900(16) 0.0982(15) Uani 0.797(7) 1 d . . P A 1
F15 F 0.5077(3) 0.5595(3) 0.1508(2) 0.083(2) Uani 0.797(7) 1 d . . P A 1
S3 S 0.68996(16) 0.53755(12) 0.15068(8) 0.0372(6) Uani 0.797(7) 1 d . . P A 1
C148 C 0.6179(19) 0.5534(17) 0.1178(10) 0.053(9) Uani 0.203(7) 1 d . . P A 2
O914 O 0.5591(3) 0.4750(3) 0.19900(16) 0.0982(15) Uani 0.203(7) 1 d . . P A 2
O997 O 0.7499(2) 0.4742(2) 0.15580(12) 0.0476(9) Uani 0.203(7) 1 d . . P A 2
O998 O 0.6896(2) 0.5837(2) 0.18233(11) 0.0458(9) Uani 0.203(7) 1 d . . P A 2
F16 F 0.5444(14) 0.6006(13) 0.1222(7) 0.089(8) Uani 0.203(7) 1 d . . P A 2
F17 F 0.5885(15) 0.4987(13) 0.0990(8) 0.082(8) Uani 0.203(7) 1 d . . P A 2
F18 F 0.675(2) 0.588(2) 0.0903(9) 0.083(10) Uani 0.203(7) 1 d . . P A 2
S4 S 0.6571(9) 0.5156(7) 0.1659(4) 0.070(3) Uani 0.203(7) 1 d . . P A 2

loop_
_atom_site_aniso_label
_atom_site_aniso_U_11
_atom_site_aniso_U_22
_atom_site_aniso_U_33
_atom_site_aniso_U_23
_atom_site_aniso_U_13
_atom_site_aniso_U_12
C40 0.053(3) 0.063(4) 0.041(3) -0.013(3) -0.009(3) -0.007(3)
C145 0.048(4) 0.096(6) 0.071(5) -0.009(4) 0.011(3) -0.004(4)
C146 0.056(4) 0.063(4) 0.071(4) -0.032(4) 0.021(3) -0.026(3)
C130 0.044(3) 0.125(7) 0.056(4) 0.025(4) -0.028(3) -0.027(4)
C131 0.066(4) 0.100(6) 0.059(4) 0.023(4) -0.034(3) -0.051(4)
C132 0.065(4) 0.069(4) 0.035(3) 0.004(3) -0.016(3) -0.044(3)
C22 0.110(5) 0.057(4) 0.043(3) -0.001(3) -0.026(3) -0.021(4)
C21 0.155(8) 0.079(6) 0.071(5) -0.005(4) -0.064(5) -0.023(5)
C19 0.088(5) 0.083(5) 0.047(4) -0.028(4) 0.008(3) -0.038(4)
C20 0.131(7) 0.097(6) 0.047(4) -0.016(4) -0.031(4) -0.043(5)
C81 0.036(3) 0.052(3) 0.032(3) -0.009(2) 0.006(2) -0.016(2)
C141 0.268(13) 0.072(5) 0.036(4) 0.007(4) -0.042(6) -0.084(7)
C39 0.042(3) 0.041(3) 0.023(2) 0.004(2) -0.006(2) -0.013(2)
C13 0.038(3) 0.032(3) 0.030(2) 0.000(2) -0.008(2) -0.004(2)
C5 0.030(2) 0.025(2) 0.029(2) -0.0031(19) -0.0070(19) -0.0041(19)
C67 0.037(3) 0.025(2) 0.029(2) -0.0027(19) -0.009(2) -0.001(2)
C12 0.036(3) 0.034(3) 0.024(2) 0.002(2) -0.0033(19) -0.008(2)
C7 0.037(3) 0.022(2) 0.024(2) -0.0015(18) -0.0046(19) -0.0017(19)
C2 0.033(2) 0.027(2) 0.022(2) -0.0086(19) -0.0012(18) 0.0020(19)
C53 0.065(3) 0.026(3) 0.021(2) -0.002(2) -0.004(2) 0.000(2)
C59 0.036(3) 0.048(3) 0.032(3) 0.009(2) -0.003(2) -0.008(2)
C11 0.035(3) 0.030(3) 0.027(2) 0.000(2) -0.0066(19) 0.000(2)
C110 0.032(3) 0.053(3) 0.030(2) -0.005(2) -0.009(2) -0.006(2)
C119 0.052(3) 0.039(3) 0.039(3) -0.004(2) -0.005(2) -0.001(3)
C56 0.035(2) 0.024(2) 0.022(2) 0.0040(18) -0.0013(18) -0.0032(19)
C23 0.039(3) 0.038(3) 0.039(3) -0.013(2) 0.012(2) -0.011(2)
C89 0.033(2) 0.023(2) 0.030(2) -0.0050(19) -0.0010(19) -0.0050(19)
C46 0.037(3) 0.031(3) 0.032(2) -0.008(2) -0.007(2) -0.001(2)
C6 0.024(2) 0.030(2) 0.022(2) -0.0009(19) 0.0015(17) 0.0020(19)
C43 0.053(3) 0.062(4) 0.052(3) 0.001(3) -0.022(3) -0.007(3)
C118 0.043(3) 0.038(3) 0.033(3) -0.003(2) -0.007(2) -0.006(2)
C82 0.053(3) 0.042(3) 0.032(3) 0.002(2) -0.006(2) -0.022(3)
C95 0.032(2) 0.022(2) 0.027(2) -0.0016(18) -0.0041(18) -0.0037(19)
C106 0.034(2) 0.034(3) 0.022(2) 0.0028(19) -0.0046(19) -0.009(2)
C38 0.049(3) 0.048(3) 0.022(2) -0.008(2) -0.007(2) -0.011(2)
C122 0.033(3) 0.071(4) 0.044(3) 0.015(3) -0.006(2) -0.006(3)
C9 0.038(3) 0.035(3) 0.026(2) 0.001(2) 0.003(2) -0.011(2)
C111 0.031(2) 0.044(3) 0.021(2) 0.000(2) -0.0008(18) -0.008(2)
C71 0.053(3) 0.037(3) 0.027(2) 0.001(2) -0.007(2) 0.000(2)
C101 0.025(2) 0.038(3) 0.026(2) -0.003(2) -0.0088(18) -0.004(2)
C60 0.040(3) 0.021(2) 0.029(2) 0.0015(19) -0.005(2) -0.003(2)
C112 0.050(3) 0.044(3) 0.030(3) -0.003(2) -0.007(2) -0.010(2)
C107 0.038(3) 0.037(3) 0.032(2) -0.004(2) -0.003(2) -0.017(2)
C54 0.043(3) 0.032(3) 0.026(2) -0.005(2) -0.001(2) 0.009(2)
C57 0.043(3) 0.034(3) 0.026(2) -0.007(2) -0.004(2) 0.004(2)
C47 0.044(3) 0.044(3) 0.035(3) -0.008(2) -0.009(2) 0.009(2)
C51 0.039(3) 0.022(2) 0.025(2) -0.0027(18) -0.0002(19) 0.005(2)
C79 0.027(2) 0.042(3) 0.024(2) -0.004(2) -0.0060(18) -0.008(2)
C123 0.032(3) 0.036(3) 0.035(3) 0.002(2) -0.007(2) -0.005(2)
C52 0.041(3) 0.023(2) 0.027(2) -0.0036(19) -0.005(2) -0.003(2)
C105 0.032(2) 0.038(3) 0.027(2) -0.002(2) -0.0044(19) -0.007(2)
C10 0.052(3) 0.020(2) 0.032(3) 0.001(2) -0.011(2) -0.001(2)
C96 0.029(2) 0.030(3) 0.038(3) 0.000(2) -0.005(2) -0.008(2)
C103 0.028(2) 0.046(3) 0.030(2) -0.011(2) -0.008(2) 0.006(2)
C14 0.050(3) 0.024(2) 0.035(3) 0.006(2) -0.007(2) -0.002(2)
C88 0.034(3) 0.047(3) 0.024(2) -0.004(2) 0.0008(19) -0.018(2)
C69 0.035(3) 0.062(4) 0.050(3) 0.001(3) -0.006(3) 0.008(3)
C4 0.035(2) 0.019(2) 0.027(2) -0.0007(18) -0.0052(19) -0.0047(19)
C87 0.032(3) 0.069(4) 0.026(2) -0.007(2) 0.005(2) -0.020(3)
C44 0.049(3) 0.046(3) 0.045(3) -0.007(3) -0.014(3) -0.007(3)
C104 0.024(2) 0.049(3) 0.032(3) 0.000(2) -0.0076(19) -0.007(2)
C114 0.030(3) 0.063(4) 0.022(2) 0.003(2) -0.001(2) 0.002(2)
C58 0.044(3) 0.049(3) 0.028(2) -0.002(2) 0.000(2) 0.006(2)
C129 0.052(3) 0.070(4) 0.047(3) 0.023(3) -0.021(3) -0.021(3)
C45 0.032(2) 0.029(2) 0.025(2) -0.0020(19) -0.0019(19) -0.005(2)
C48 0.043(3) 0.051(3) 0.033(3) -0.005(2) 0.002(2) 0.012(3)
C1 0.033(2) 0.019(2) 0.023(2) -0.0035(17) -0.0041(18) 0.0003(18)
C27 0.031(3) 0.076(4) 0.073(4) -0.035(4) 0.005(3) -0.012(3)
C102 0.029(2) 0.040(3) 0.027(2) -0.006(2) -0.0086(19) 0.005(2)
C3 0.024(2) 0.024(2) 0.027(2) -0.0026(18) -0.0029(18) -0.0019(18)
C50 0.039(3) 0.037(3) 0.033(3) -0.003(2) 0.001(2) -0.010(2)
C108 0.049(3) 0.030(3) 0.040(3) 0.003(2) -0.009(2) -0.008(2)
C92 0.057(3) 0.024(3) 0.038(3) 0.000(2) -0.001(2) -0.009(2)
C124 0.032(3) 0.034(3) 0.045(3) 0.001(2) -0.007(2) -0.002(2)
C66 0.028(3) 0.079(4) 0.030(3) -0.015(3) -0.010(2) 0.006(3)
C55 0.030(2) 0.030(3) 0.029(2) -0.001(2) -0.0058(19) 0.003(2)
C74 0.032(2) 0.031(3) 0.025(2) -0.0043(19) -0.0079(19) -0.005(2)
C29 0.030(2) 0.032(3) 0.026(2) -0.0022(19) -0.0015(18) -0.002(2)
C91 0.062(3) 0.032(3) 0.028(2) 0.003(2) -0.006(2) -0.005(2)
C16 0.028(2) 0.042(3) 0.034(3) -0.003(2) -0.007(2) -0.002(2)
C35 0.039(3) 0.035(3) 0.029(2) -0.007(2) -0.005(2) -0.006(2)
C84 0.027(2) 0.035(3) 0.026(2) -0.006(2) -0.0052(18) -0.008(2)
C17 0.056(3) 0.042(3) 0.028(3) -0.005(2) -0.002(2) -0.021(3)
C61 0.028(2) 0.046(3) 0.042(3) -0.021(2) -0.007(2) 0.001(2)
C63 0.070(5) 0.072(5) 0.139(8) -0.078(5) 0.000(5) -0.007(4)
C41 0.070(4) 0.098(5) 0.038(3) -0.022(3) -0.016(3) -0.017(4)
C8 0.035(3) 0.029(3) 0.026(2) -0.0023(19) -0.0006(19) -0.002(2)
C120 0.048(3) 0.078(5) 0.046(3) -0.002(3) -0.023(3) 0.007(3)
C37 0.058(3) 0.052(4) 0.032(3) -0.015(3) 0.007(2) -0.003(3)
C93 0.051(3) 0.032(3) 0.032(3) -0.013(2) 0.001(2) -0.005(2)
C115 0.057(3) 0.051(3) 0.035(3) 0.008(3) 0.000(2) -0.017(3)
C90 0.051(3) 0.036(3) 0.032(3) -0.007(2) -0.003(2) -0.008(2)
C75 0.028(2) 0.032(3) 0.025(2) -0.0032(19) -0.0048(18) 0.001(2)
C133 0.061(3) 0.040(3) 0.033(3) -0.009(2) -0.007(2) 0.001(3)
C85 0.023(2) 0.039(3) 0.037(3) -0.012(2) -0.0018(19) -0.001(2)
C80 0.029(2) 0.053(3) 0.028(2) -0.015(2) -0.0014(19) -0.014(2)
C73 0.028(2) 0.035(3) 0.026(2) -0.004(2) -0.0048(18) -0.009(2)
C109 0.054(3) 0.036(3) 0.037(3) 0.003(2) -0.009(2) 0.006(3)
C24 0.060(4) 0.042(3) 0.050(3) -0.013(3) 0.018(3) -0.018(3)
C30 0.030(2) 0.034(3) 0.031(2) -0.001(2) 0.0012(19) 0.003(2)
C98 0.061(4) 0.045(3) 0.035(3) -0.007(2) -0.019(3) -0.013(3)
C34 0.035(3) 0.039(3) 0.022(2) -0.005(2) -0.0042(19) -0.005(2)
C140 0.165(7) 0.085(5) 0.029(3) -0.001(3) -0.014(4) -0.074(5)
C117 0.038(3) 0.038(3) 0.029(2) -0.004(2) -0.005(2) -0.003(2)
C99 0.055(3) 0.064(4) 0.035(3) -0.020(3) -0.002(2) -0.004(3)
C33 0.034(3) 0.029(3) 0.030(2) -0.006(2) -0.001(2) -0.004(2)
C28 0.032(3) 0.051(3) 0.053(3) -0.015(3) 0.004(2) -0.009(2)
C138 0.064(3) 0.028(3) 0.031(3) 0.000(2) -0.002(2) -0.005(2)
C116 0.057(3) 0.046(3) 0.030(3) 0.000(2) 0.003(2) -0.014(3)
C49 0.044(3) 0.038(3) 0.041(3) 0.005(2) 0.010(2) -0.006(2)
C136 0.179(8) 0.025(3) 0.039(4) 0.001(3) 0.020(4) 0.005(4)
C77 0.032(2) 0.032(3) 0.033(2) 0.002(2) -0.011(2) -0.003(2)
C72 0.034(3) 0.030(3) 0.033(3) -0.005(2) -0.002(2) -0.001(2)
C76 0.028(2) 0.032(3) 0.027(2) -0.0029(19) -0.0039(18) -0.006(2)
C15 0.039(3) 0.040(3) 0.044(3) 0.001(2) -0.009(2) 0.007(2)
C64 0.054(4) 0.150(9) 0.101(7) -0.095(7) -0.018(4) 0.013(5)
C32 0.040(3) 0.036(3) 0.036(3) -0.002(2) -0.002(2) -0.011(2)
C94 0.037(3) 0.034(3) 0.026(2) -0.004(2) 0.0024(19) -0.006(2)
C78 0.030(2) 0.036(3) 0.027(2) -0.005(2) -0.0093(19) -0.006(2)
C125 0.044(3) 0.039(3) 0.059(4) 0.007(3) -0.006(3) -0.002(2)
C100 0.036(3) 0.050(3) 0.037(3) -0.013(2) -0.007(2) -0.004(2)
C121 0.045(3) 0.084(5) 0.057(4) 0.009(3) -0.009(3) -0.009(3)
C83 0.039(3) 0.032(3) 0.030(2) 0.001(2) -0.012(2) -0.012(2)
C62 0.054(3) 0.044(3) 0.068(4) -0.028(3) 0.004(3) 0.000(3)
C42 0.055(4) 0.075(5) 0.052(4) -0.009(3) -0.022(3) -0.011(3)
C18 0.046(3) 0.060(4) 0.039(3) -0.019(3) 0.011(2) -0.018(3)
C135 0.167(8) 0.071(5) 0.025(3) -0.002(3) 0.003(4) 0.064(6)
C25 0.073(4) 0.051(4) 0.067(4) -0.017(3) 0.033(4) -0.023(3)
C65 0.048(4) 0.154(8) 0.040(3) -0.046(5) -0.013(3) 0.028(5)
C142 0.230(11) 0.037(4) 0.030(4) -0.006(3) -0.020(5) 0.001(5)
C36 0.057(3) 0.031(3) 0.042(3) -0.011(2) -0.005(2) -0.005(2)
C113 0.054(3) 0.056(4) 0.026(2) -0.012(2) -0.006(2) 0.002(3)
C26 0.050(4) 0.065(4) 0.101(6) -0.041(4) 0.040(4) -0.031(3)
C134 0.088(5) 0.078(5) 0.037(3) -0.015(3) -0.014(3) 0.034(4)
C31 0.033(3) 0.046(3) 0.038(3) -0.008(2) 0.005(2) -0.002(2)
C128 0.061(3) 0.050(3) 0.038(3) 0.008(3) -0.018(3) -0.030(3)
C97 0.038(3) 0.041(3) 0.049(3) 0.003(2) -0.020(2) -0.015(2)
C144 0.096(5) 0.055(4) 0.036(3) -0.007(3) -0.012(3) 0.015(4)
C86 0.032(3) 0.071(4) 0.027(2) -0.016(3) -0.007(2) 0.003(3)
C70 0.045(3) 0.046(3) 0.043(3) 0.004(3) -0.019(2) 0.004(3)
C126 0.037(3) 0.052(4) 0.066(4) 0.018(3) -0.002(3) 0.009(3)
C68 0.041(3) 0.057(4) 0.034(3) 0.003(3) -0.001(2) 0.001(3)
C137 0.109(5) 0.038(3) 0.036(3) -0.004(3) -0.004(3) -0.020(3)
C139 0.100(5) 0.028(3) 0.032(3) 0.001(2) -0.010(3) -0.016(3)
C143 0.150(7) 0.056(5) 0.048(4) -0.004(4) -0.005(4) 0.041(5)
C127 0.038(3) 0.050(3) 0.048(3) 0.006(3) -0.007(2) -0.004(3)
O1 0.108(4) 0.066(3) 0.087(3) -0.006(3) -0.010(3) 0.042(3)
O2 0.077(3) 0.069(3) 0.097(4) 0.009(3) -0.037(3) 0.018(3)
O3 0.074(3) 0.103(4) 0.107(4) 0.049(3) -0.002(3) -0.029(3)
O4 0.036(2) 0.081(3) 0.058(2) -0.023(2) 0.0011(18) 0.012(2)
O5 0.0284(19) 0.060(3) 0.080(3) -0.010(2) -0.0011(18) -0.0059(18)
O6 0.062(3) 0.050(3) 0.125(4) 0.017(3) -0.021(3) -0.013(2)
F3 0.0365(14) 0.0327(15) 0.0247(13) -0.0061(11) 0.0062(11) -0.0070(11)
F1 0.0390(14) 0.0263(14) 0.0312(14) -0.0089(11) 0.0041(11) -0.0042(11)
F2 0.0412(15) 0.0276(14) 0.0294(13) -0.0066(11) 0.0032(11) -0.0097(12)
F4 0.0305(13) 0.0309(15) 0.0411(15) -0.0013(12) -0.0129(11) -0.0052(11)
F5 0.0295(13) 0.0303(14) 0.0423(15) -0.0009(12) -0.0075(11) -0.0074(11)
F6 0.0258(13) 0.0443(17) 0.0438(16) 0.0009(13) -0.0135(12) -0.0057(12)
F7 0.086(3) 0.129(4) 0.112(4) -0.060(3) 0.008(3) 0.005(3)
F8 0.059(2) 0.140(4) 0.091(3) -0.008(3) 0.013(2) -0.024(2)
F9 0.087(3) 0.167(5) 0.079(3) 0.004(3) -0.030(2) 0.006(3)
F10 0.154(4) 0.099(3) 0.047(2) -0.005(2) -0.012(2) -0.050(3)
F11 0.065(2) 0.098(3) 0.070(2) -0.033(2) -0.0006(18) -0.020(2)
F12 0.075(3) 0.124(4) 0.136(4) -0.092(3) 0.051(3) -0.045(3)
P1 0.0363(7) 0.0303(7) 0.0274(6) -0.0037(5) -0.0007(5) -0.0128(5)
P5 0.0365(7) 0.0331(7) 0.0241(6) 0.0002(5) -0.0034(5) -0.0108(5)
P2 0.0377(7) 0.0311(7) 0.0231(6) 0.0006(5) -0.0044(5) -0.0107(5)
P3 0.0356(6) 0.0229(6) 0.0237(6) -0.0016(5) -0.0035(5) -0.0027(5)
P6 0.0571(8) 0.0335(7) 0.0296(6) 0.0034(6) -0.0113(6) -0.0163(6)
P4 0.0250(6) 0.0246(6) 0.0285(6) -0.0029(5) -0.0022(5) -0.0069(5)
S1 0.0565(10) 0.0620(11) 0.0809(12) 0.0138(9) -0.0122(9) 0.0080(8)
S2 0.0302(7) 0.0448(8) 0.0590(9) -0.0022(7) -0.0019(6) -0.0018(6)
Fe3 0.0339(3) 0.0273(3) 0.0241(3) -0.0031(3) -0.0016(3) 0.0003(3)
Fe1 0.0307(3) 0.0228(3) 0.0266(3) -0.0020(3) -0.0020(3) -0.0018(3)
Fe5 0.0271(3) 0.0331(4) 0.0295(3) -0.0026(3) -0.0077(3) -0.0050(3)
Fe4 0.0254(3) 0.0417(4) 0.0270(3) -0.0061(3) -0.0019(3) -0.0123(3)
Fe2 0.0360(4) 0.0316(4) 0.0253(3) -0.0048(3) 0.0037(3) -0.0052(3)
Fe6 0.0338(4) 0.0518(5) 0.0443(4) 0.0150(4) -0.0152(3) -0.0099(3)
Au3 0.04046(11) 0.02622(10) 0.02971(10) 0.00184(7) -0.00609(8) -0.00765(8)
Au1 0.02966(10) 0.02703(10) 0.02913(9) -0.00189(7) 0.00044(7) -0.00785(7)
Au2A 0.0247(5) 0.0281(4) 0.0234(2) 0.0021(2) -0.0056(2) -0.0079(3)
Au2B 0.046(3) 0.0343(12) 0.0342(10) -0.0004(7) -0.0033(15) 0.0008(17)
C147 0.043(4) 0.072(6) 0.061(5) -0.043(4) 0.002(4) -0.024(4)
O7 0.0343(19) 0.054(2) 0.060(2) -0.0220(19) -0.0125(17) -0.0037(17)
O8 0.0397(19) 0.059(2) 0.043(2) -0.0162(18) -0.0084(16) -0.0093(18)
O9 0.066(6) 0.093(5) 0.037(4) -0.013(4) -0.007(3) 0.000(4)
F13 0.038(2) 0.097(4) 0.097(4) -0.058(4) -0.013(2) 0.000(2)
F14 0.096(3) 0.113(4) 0.093(3) -0.027(3) 0.004(3) -0.045(3)
F15 0.040(3) 0.112(5) 0.119(5) -0.077(4) -0.030(3) 0.024(3)
S3 0.0291(11) 0.0486(12) 0.0367(13) -0.0122(9) -0.0075(8) -0.0037(8)
C148 0.026(15) 0.07(2) 0.07(2) -0.025(17) 0.004(14) 0.022(14)
O914 0.096(3) 0.113(4) 0.093(3) -0.027(3) 0.004(3) -0.045(3)
O997 0.0343(19) 0.054(2) 0.060(2) -0.0220(19) -0.0125(17) -0.0037(17)
O998 0.0397(19) 0.059(2) 0.043(2) -0.0162(18) -0.0084(16) -0.0093(18)
F16 0.052(12) 0.124(19) 0.075(14) 0.016(13) 0.017(10) 0.001(12)
F17 0.080(14) 0.094(16) 0.088(16) -0.050(14) -0.064(13) 0.034(12)
F18 0.056(14) 0.14(3) 0.067(19) -0.063(19) -0.046(14) 0.042(14)
S4 0.064(7) 0.084(8) 0.054(6) -0.003(5) 0.023(5) -0.004(6)

loop_
_atom_type_symbol
_atom_type_description
_atom_type_scat_dispersion_real
_atom_type_scat_dispersion_imag
_atom_type_scat_source
C C 0.0033 0.0016 'International Tables Vol C Tables 4.2.6.8 and 6.1.1.4'
H H 0.0000 0.0000 'International Tables Vol C Tables 4.2.6.8 and 6.1.1.4'
O O 0.0106 0.0060 'International Tables Vol C Tables 4.2.6.8 and 6.1.1.4'
F F 0.0171 0.0103 'International Tables Vol C Tables 4.2.6.8 and 6.1.1.4'
P P 0.1023 0.0942 'International Tables Vol C Tables 4.2.6.8 and 6.1.1.4'
S S 0.1246 0.1234 'International Tables Vol C Tables 4.2.6.8 and 6.1.1.4'
Fe Fe 0.3463 0.8444 'International Tables Vol C Tables 4.2.6.8 and 6.1.1.4'
Au Au -2.0133 8.8022 'International Tables Vol C Tables 4.2.6.8 and 6.1.1.4'

loop_
_geom_angle_atom_site_label_1
_geom_angle_atom_site_label_2
_geom_angle_atom_site_label_3
_geom_angle
_geom_angle_site_symmetry_1
_geom_angle_site_symmetry_3
_geom_angle_publ_flag
C41 C40 C39 119.5(6) . . ?
F8 C145 F7 106.0(6) . . ?
F8 C145 F9 107.8(5) . . ?
F7 C145 F9 108.1(6) . . ?
F8 C145 S1 112.1(5) . . ?
F7 C145 S1 112.0(5) . . ?
F9 C145 S1 110.6(5) . . ?
F10 C146 F12 105.7(5) . . ?
F10 C146 F11 107.8(6) . . ?
F12 C146 F11 106.3(5) . . ?
F10 C146 S2 112.2(4) . . ?
F12 C146 S2 111.7(5) . . ?
F11 C146 S2 112.7(4) . . ?
C129 C130 C131 108.0(6) . . ?
C129 C130 Fe6 68.4(3) . . ?
C131 C130 Fe6 69.6(3) . . ?
C132 C131 C130 109.1(5) . . ?
C132 C131 Fe6 68.5(3) . . ?
C130 C131 Fe6 69.6(4) . . ?
C131 C132 C128 108.4(6) . . ?
C131 C132 Fe6 71.2(4) . . ?
C128 C132 Fe6 69.0(3) . . ?
C17 C22 C21 119.8(6) . . ?
C20 C21 C22 119.5(7) . . ?
C20 C19 C18 120.2(7) . . ?
C19 C20 C21 120.7(6) . . ?
C82 C81 C80 109.7(4) . . ?
C82 C81 Fe4 69.4(3) . . ?
C80 C81 Fe4 69.9(3) . . ?
C140 C141 C142 120.3(8) . . ?
C44 C39 C40 119.2(5) . . ?
C44 C39 P2 119.6(4) . . ?
C40 C39 P2 121.2(4) . . ?
C14 C13 C12 107.5(4) . . ?
C14 C13 Fe1 69.3(3) . . ?
C12 C13 Fe1 69.1(2) . . ?
C6 C5 C4 114.7(4) . . ?
C6 C5 C51 122.7(4) . . ?
C4 C5 C51 122.6(4) . . ?
C68 C67 C72 119.4(4) . . ?
C68 C67 P3 118.6(4) . . ?
C72 C67 P3 121.9(3) . . ?
C16 C12 C13 106.8(4) . . ?
C16 C12 P1 126.0(3) . . ?
C13 C12 P1 127.2(4) . . ?
C16 C12 Fe1 68.6(3) . . ?
C13 C12 Fe1 69.4(3) . . ?
P1 C12 Fe1 125.4(2) . . ?
C11 C7 C8 107.7(4) . . ?
C11 C7 C1 125.7(4) . . ?
C8 C7 C1 126.5(4) . . ?
C11 C7 Fe1 70.5(3) . . ?
C8 C7 Fe1 69.1(2) . . ?
C1 C7 Fe1 128.4(3) . . ?
F1 C2 C1 117.1(4) . . ?
F1 C2 C3 117.6(4) . . ?
C1 C2 C3 125.3(4) . . ?
C54 C53 C52 109.0(4) . . ?
C54 C53 Fe3 70.5(3) . . ?
C52 C53 Fe3 69.7(3) . . ?
C58 C59 C60 108.8(4) . . ?
C58 C59 Fe3 70.2(3) . . ?
C60 C59 Fe3 69.4(2) . . ?
C10 C11 C7 108.3(4) . . ?
C10 C11 Fe1 70.2(3) . . ?
C7 C11 Fe1 68.9(2) . . ?
C109 C110 C106 108.1(4) . . ?
C109 C110 Fe5 70.6(3) . . ?
C106 C110 Fe5 69.1(2) . . ?
C120 C119 C118 120.4(5) . . ?
C60 C56 C57 107.8(4) . . ?
C60 C56 P3 126.9(4) . . ?
C57 C56 P3 125.3(3) . . ?
C60 C56 Fe3 70.3(2) . . ?
C57 C56 Fe3 69.8(2) . . ?
P3 C56 Fe3 125.9(2) . . ?
C28 C23 C24 121.3(5) . . ?
C28 C23 P1 119.1(4) . . ?
C24 C23 P1 119.3(4) . . ?
C94 C89 C90 119.3(4) . . ?
C94 C89 P4 120.2(3) . . ?
C90 C89 P4 120.5(4) . . ?
C45 C46 C47 120.6(4) . . ?
F3 C6 C5 117.1(4) . . ?
F3 C6 C1 118.0(4) . . ?
C5 C6 C1 124.9(4) . . ?
C42 C43 C44 118.4(6) . . ?
C117 C118 C119 120.7(5) . . ?
C81 C82 C83 107.9(4) . . ?
C81 C82 Fe4 70.9(3) . . ?
C83 C82 Fe4 69.1(2) . . ?
C100 C95 C96 120.2(4) . . ?
C100 C95 P4 121.4(3) . . ?
C96 C95 P4 118.3(3) . . ?
C107 C106 C110 105.6(4) . . ?
C107 C106 P5 129.1(4) . . ?
C110 C106 P5 125.1(4) . . ?
C107 C106 Fe5 69.0(3) . . ?
C110 C106 Fe5 69.1(3) . . ?
P5 C106 Fe5 130.2(2) . . ?
C37 C38 C34 109.0(4) . . ?
C37 C38 Fe2 70.9(3) . . ?
C34 C38 Fe2 68.9(2) . . ?
C121 C122 C117 119.9(5) . . ?
C8 C9 C10 108.6(4) . . ?
C8 C9 Fe1 68.9(2) . . ?
C10 C9 Fe1 70.3(2) . . ?
C112 C111 C116 119.7(4) . . ?
C112 C111 P5 119.8(4) . . ?
C116 C111 P5 120.4(4) . . ?
C70 C71 C72 121.2(5) . . ?
C102 C101 C105 107.1(4) . . ?
C102 C101 C75 126.6(4) . . ?
C105 C101 C75 126.0(4) . . ?
C102 C101 Fe5 69.1(2) . . ?
C105 C101 Fe5 69.4(2) . . ?
C75 C101 Fe5 131.2(3) . . ?
C59 C60 C56 107.3(4) . . ?
C59 C60 Fe3 70.0(3) . . ?
C56 C60 Fe3 68.7(2) . . ?
C111 C112 C113 120.3(5) . . ?
C108 C107 C106 109.2(4) . . ?
C108 C107 Fe5 70.7(3) . . ?
C106 C107 Fe5 69.5(2) . . ?
C53 C54 C55 107.6(4) . . ?
C53 C54 Fe3 69.2(3) . . ?
C55 C54 Fe3 69.1(2) . . ?
C58 C57 C56 108.0(4) . . ?
C58 C57 Fe3 70.8(3) . . ?
C56 C57 Fe3 68.8(2) . . ?
C48 C47 C46 119.4(5) . . ?
C52 C51 C55 107.6(4) . . ?
C52 C51 C5 126.6(4) . . ?
C55 C51 C5 125.7(4) . . ?
C52 C51 Fe3 69.2(2) . . ?
C55 C51 Fe3 68.9(2) . . ?
C5 C51 Fe3 129.8(3) . . ?
C83 C79 C80 108.2(4) . . ?
C83 C79 C73 126.7(4) . 1_445 ?
C80 C79 C73 125.0(4) . 1_445 ?
C83 C79 Fe4 68.9(3) . . ?
C80 C79 Fe4 70.0(2) . . ?
C73 C79 Fe4 128.0(3) 1_445 . ?
C124 C123 C127 106.4(4) . . ?
C124 C123 C77 127.0(4) . . ?
C127 C123 C77 126.6(4) . . ?
C124 C123 Fe6 69.6(3) . . ?
C127 C123 Fe6 69.2(3) . . ?
C77 C123 Fe6 127.2(4) . . ?
C51 C52 C53 107.8(4) . . ?
C51 C52 Fe3 70.3(2) . . ?
C53 C52 Fe3 69.4(2) . . ?
C104 C105 C101 108.4(4) . . ?
C104 C105 Fe5 70.2(3) . . ?
C101 C105 Fe5 69.7(3) . . ?
C11 C10 C9 107.9(4) . . ?
C11 C10 Fe1 69.6(2) . . ?
C9 C10 Fe1 69.3(2) . . ?
C95 C96 C97 119.9(5) . . ?
C102 C103 C104 108.4(4) . . ?
C102 C103 Fe5 69.8(3) . . ?
C104 C103 Fe5 70.5(3) . . ?
C15 C14 C13 109.2(4) . . ?
C15 C14 Fe1 70.2(3) . . ?
C13 C14 Fe1 70.3(3) . . ?
C87 C88 C84 106.4(4) . . ?
C87 C88 Fe4 69.0(3) . . ?
C84 C88 Fe4 68.9(2) . . ?
C70 C69 C68 120.9(5) . . ?
F2 C4 C3 116.9(4) . . ?
F2 C4 C5 117.3(4) . . ?
C3 C4 C5 125.8(4) . . ?
C86 C87 C88 110.0(4) . . ?
C86 C87 Fe4 70.4(3) . . ?
C88 C87 Fe4 70.1(2) . . ?
C39 C44 C43 121.2(5) . . ?
C105 C104 C103 107.7(4) . . ?
C105 C104 Fe5 69.4(2) . . ?
C103 C104 Fe5 68.9(3) . . ?
C115 C114 C113 120.6(4) . . ?
C57 C58 C59 108.0(4) . . ?
C57 C58 Fe3 68.9(3) . . ?
C59 C58 Fe3 69.5(3) . . ?
C130 C129 C128 108.2(5) . . ?
C130 C129 Fe6 71.0(3) . . ?
C128 C129 Fe6 68.8(3) . . ?
C46 C45 C50 119.2(4) . . ?
C46 C45 P2 119.6(3) . . ?
C50 C45 P2 121.1(4) . . ?
C49 C48 C47 120.3(5) . . ?
C2 C1 C6 115.1(4) . . ?
C2 C1 C7 123.3(4) . . ?
C6 C1 C7 121.6(4) . . ?
C28 C27 C26 119.9(6) . . ?
C103 C102 C101 108.4(4) . . ?
C103 C102 Fe5 69.7(3) . . ?
C101 C102 Fe5 70.0(3) . . ?
C4 C3 C2 114.2(4) . . ?
C4 C3 C29 123.7(4) . . ?
C2 C3 C29 121.8(4) . . ?
C49 C50 C45 120.1(5) . . ?
C107 C108 C109 108.1(5) . . ?
C107 C108 Fe5 69.0(3) . . ?
C109 C108 Fe5 70.1(3) . . ?
C93 C92 C91 120.2(5) . . ?
C125 C124 C123 108.9(4) . . ?
C125 C124 Fe6 70.6(3) . . ?
C123 C124 Fe6 69.4(3) . . ?
C61 C66 C65 119.5(6) . . ?
C54 C55 C51 108.1(4) . . ?
C54 C55 Fe3 70.1(3) . . ?
C51 C55 Fe3 70.2(2) . . ?
F4 C74 C75 118.2(4) . . ?
F4 C74 C73 117.6(4) . . ?
C75 C74 C73 124.2(4) . . ?
C30 C29 C33 106.4(4) . . ?
C30 C29 C3 126.8(4) . . ?
C33 C29 C3 126.6(4) . . ?
C30 C29 Fe2 68.5(2) . . ?
C33 C29 Fe2 69.5(2) . . ?
C3 C29 Fe2 130.8(3) . . ?
C90 C91 C92 119.7(4) . . ?
C15 C16 C12 108.1(4) . . ?
C15 C16 Fe1 70.5(3) . . ?
C12 C16 Fe1 70.1(3) . . ?
C36 C35 C34 108.1(4) . . ?
C36 C35 Fe2 70.4(3) . . ?
C34 C35 Fe2 69.1(3) . . ?
C85 C84 C88 108.1(4) . . ?
C85 C84 P4 125.2(3) . . ?
C88 C84 P4 126.6(4) . . ?
C85 C84 Fe4 69.6(2) . . ?
C88 C84 Fe4 70.0(2) . . ?
P4 C84 Fe4 128.7(2) . . ?
C22 C17 C18 119.0(5) . . ?
C22 C17 P1 121.5(4) . . ?
C18 C17 P1 119.5(4) . . ?
C66 C61 C62 118.7(5) . . ?
C66 C61 P3 121.3(4) . . ?
C62 C61 P3 120.0(4) . . ?
C62 C63 C64 121.4(7) . . ?
C42 C41 C40 120.5(6) . . ?
C9 C8 C7 107.5(4) . . ?
C9 C8 Fe1 70.5(3) . . ?
C7 C8 Fe1 69.6(2) . . ?
C119 C120 C121 119.4(5) . . ?
C38 C37 C36 108.1(5) . . ?
C38 C37 Fe2 69.2(3) . . ?
C36 C37 Fe2 69.3(3) . . ?
C92 C93 C94 120.6(5) . . ?
C114 C115 C116 120.1(5) . . ?
C91 C90 C89 120.3(5) . . ?
C76 C75 C74 115.7(4) . . ?
C76 C75 C101 122.5(4) . . ?
C74 C75 C101 121.8(4) . . ?
C138 C133 C134 121.9(6) . . ?
C84 C85 C86 107.9(4) . . ?
C84 C85 Fe4 69.4(3) . . ?
C86 C85 Fe4 69.7(3) . . ?
C81 C80 C79 106.3(5) . . ?
C81 C80 Fe4 69.9(3) . . ?
C79 C80 Fe4 69.1(3) . . ?
C78 C73 C74 114.6(4) . . ?
C78 C73 C79 123.0(4) . 1_665 ?
C74 C73 C79 122.3(4) . 1_665 ?
C108 C109 C110 109.0(5) . . ?
C108 C109 Fe5 69.7(3) . . ?
C110 C109 Fe5 69.1(3) . . ?
C25 C24 C23 118.9(6) . . ?
C29 C30 C31 108.7(4) . . ?
C29 C30 Fe2 70.6(2) . . ?
C31 C30 Fe2 69.8(3) . . ?
C99 C98 C97 120.0(5) . . ?
C38 C34 C35 106.4(4) . . ?
C38 C34 P2 125.5(4) . . ?
C35 C34 P2 127.9(3) . . ?
C38 C34 Fe2 69.8(3) . . ?
C35 C34 Fe2 69.3(3) . . ?
P2 C34 Fe2 129.8(2) . . ?
C141 C140 C139 120.1(8) . . ?
C118 C117 C122 119.1(4) . . ?
C118 C117 P5 120.3(4) . . ?
C122 C117 P5 120.5(4) . . ?
C98 C99 C100 121.8(5) . . ?
C32 C33 C29 108.7(4) . . ?
C32 C33 Fe2 69.2(3) . . ?
C29 C33 Fe2 69.6(3) . . ?
C23 C28 C27 118.8(5) . . ?
C133 C138 C137 118.4(5) . . ?
C133 C138 P6 119.8(4) . . ?
C137 C138 P6 121.5(4) . . ?
C111 C116 C115 119.3(5) . . ?
C50 C49 C48 120.3(5) . . ?
C135 C136 C137 120.0(6) . . ?
C78 C77 C76 114.9(4) . . ?
C78 C77 C123 122.6(4) . . ?
C76 C77 C123 122.5(4) . . ?
C71 C72 C67 119.4(4) . . ?
F5 C76 C75 117.7(4) . . ?
F5 C76 C77 117.2(4) . . ?
C75 C76 C77 125.0(4) . . ?
C14 C15 C16 108.3(4) . . ?
C14 C15 Fe1 69.5(3) . . ?
C16 C15 Fe1 68.8(3) . . ?
C65 C64 C63 119.5(7) . . ?
C31 C32 C33 108.1(4) . . ?
C31 C32 Fe2 69.8(3) . . ?
C33 C32 Fe2 70.2(3) . . ?
C89 C94 C93 119.8(4) . . ?
F6 C78 C77 117.4(4) . . ?
F6 C78 C73 117.1(4) . . ?
C77 C78 C73 125.5(4) . . ?
C124 C125 C126 107.9(4) . . ?
C124 C125 Fe6 69.2(3) . . ?
C126 C125 Fe6 69.7(3) . . ?
C95 C100 C99 118.4(4) . . ?
C122 C121 C120 120.4(5) . . ?
C79 C83 C82 107.8(4) . . ?
C79 C83 Fe4 70.4(3) . . ?
C82 C83 Fe4 70.1(3) . . ?
C63 C62 C61 119.3(6) . . ?
C41 C42 C43 121.1(6) . . ?
C19 C18 C17 120.8(6) . . ?
C136 C135 C134 122.4(7) . . ?
C26 C25 C24 121.0(6) . . ?
C64 C65 C66 121.5(7) . . ?
C143 C142 C141 119.9(7) . . ?
C35 C36 C37 108.4(4) . . ?
C35 C36 Fe2 69.1(3) . . ?
C37 C36 Fe2 70.2(3) . . ?
C114 C113 C112 119.7(5) . . ?
C25 C26 C27 120.1(5) . . ?
C135 C134 C133 117.2(7) . . ?
C32 C31 C30 108.1(4) . . ?
C32 C31 Fe2 69.9(3) . . ?
C30 C31 Fe2 69.1(3) . . ?
C132 C128 C129 106.4(5) . . ?
C132 C128 P6 130.3(5) . . ?
C129 C128 P6 123.2(4) . . ?
C132 C128 Fe6 69.0(3) . . ?
C129 C128 Fe6 68.9(3) . . ?
P6 C128 Fe6 123.6(3) . . ?
C98 C97 C96 119.7(4) . . ?
C139 C144 C143 120.7(7) . . ?
C87 C86 C85 107.6(5) . . ?
C87 C86 Fe4 69.7(3) . . ?
C85 C86 Fe4 69.3(3) . . ?
C71 C70 C69 119.0(5) . . ?
C127 C126 C125 107.9(5) . . ?
C127 C126 Fe6 69.0(3) . . ?
C125 C126 Fe6 69.7(3) . . ?
C67 C68 C69 119.9(5) . . ?
C138 C137 C136 120.1(6) . . ?
C144 C139 C140 119.5(6) . . ?
C144 C139 P6 118.9(5) . . ?
C140 C139 P6 121.5(5) . . ?
C142 C143 C144 119.5(8) . . ?
C126 C127 C123 108.9(4) . . ?
C126 C127 Fe6 70.9(3) . . ?
C123 C127 Fe6 69.5(3) . . ?
C12 P1 C17 105.5(2) . . ?
C12 P1 C23 104.1(2) . . ?
C17 P1 C23 107.0(2) . . ?
C12 P1 Au1 107.97(14) . . ?
C17 P1 Au1 113.16(16) . . ?
C23 P1 Au1 118.03(17) . . ?
C106 P5 C117 104.7(2) . . ?
C106 P5 C111 105.7(2) . . ?
C117 P5 C111 103.9(2) . . ?
C106 P5 Au2B 123.5(3) . . ?
C117 P5 Au2B 104.6(4) . . ?
C111 P5 Au2B 112.5(2) . . ?
C106 P5 Au2A 117.20(16) . . ?
C117 P5 Au2A 111.88(17) . . ?
C111 P5 Au2A 112.30(16) . . ?
Au2B P5 Au2A 7.9(3) . . ?
C34 P2 C45 107.6(2) . . ?
C34 P2 C39 104.1(2) . . ?
C45 P2 C39 105.7(2) . . ?
C34 P2 Au2A 112.64(17) . . ?
C45 P2 Au2A 112.63(16) . . ?
C39 P2 Au2A 113.52(16) . . ?
C34 P2 Au2B 105.3(4) . . ?
C45 P2 Au2B 114.1(2) . . ?
C39 P2 Au2B 119.1(3) . . ?
Au2A P2 Au2B 7.7(3) . . ?
C61 P3 C56 106.3(2) . . ?
C61 P3 C67 105.4(2) . . ?
C56 P3 C67 107.3(2) . . ?
C61 P3 Au3 117.18(17) . . ?
C56 P3 Au3 111.97(15) . . ?
C67 P3 Au3 108.11(15) . . ?
C128 P6 C138 110.0(2) . . ?
C128 P6 C139 107.8(3) . . ?
C138 P6 C139 102.6(3) . . ?
C128 P6 Au3 111.6(2) . . ?
C138 P6 Au3 115.30(18) . . ?
C139 P6 Au3 108.82(17) . . ?
C84 P4 C89 105.0(2) . . ?
C84 P4 C95 106.1(2) . . ?
C89 P4 C95 105.7(2) . . ?
C84 P4 Au1 109.35(14) . . ?
C89 P4 Au1 117.40(15) . . ?
C95 P4 Au1 112.51(14) . . ?
O2 S1 O1 114.8(3) . . ?
O2 S1 O3 113.7(3) . . ?
O1 S1 O3 118.6(3) . . ?
O2 S1 C145 102.9(3) . . ?
O1 S1 C145 101.8(3) . . ?
O3 S1 C145 101.8(3) . . ?
O5 S2 O4 115.1(2) . . ?
O5 S2 O6 116.0(2) . . ?
O4 S2 O6 115.3(3) . . ?
O5 S2 C146 103.2(3) . . ?
O4 S2 C146 102.7(3) . . ?
O6 S2 C146 101.5(3) . . ?
C56 Fe3 C57 41.36(17) . . ?
C56 Fe3 C60 41.05(17) . . ?
C57 Fe3 C60 69.00(19) . . ?
C56 Fe3 C53 125.39(19) . . ?
C57 Fe3 C53 107.23(19) . . ?
C60 Fe3 C53 163.13(19) . . ?
C56 Fe3 C55 158.23(19) . . ?
C57 Fe3 C55 158.28(18) . . ?
C60 Fe3 C55 121.41(18) . . ?
C53 Fe3 C55 68.28(19) . . ?
C56 Fe3 C59 68.52(18) . . ?
C57 Fe3 C59 68.1(2) . . ?
C60 Fe3 C59 40.63(18) . . ?
C53 Fe3 C59 154.7(2) . . ?
C55 Fe3 C59 106.42(19) . . ?
C56 Fe3 C52 109.37(17) . . ?
C57 Fe3 C52 122.75(19) . . ?
C60 Fe3 C52 126.29(18) . . ?
C53 Fe3 C52 40.89(17) . . ?
C55 Fe3 C52 68.68(18) . . ?
C59 Fe3 C52 162.4(2) . . ?
C56 Fe3 C58 68.63(18) . . ?
C57 Fe3 C58 40.31(18) . . ?
C60 Fe3 C58 68.4(2) . . ?
C53 Fe3 C58 120.1(2) . . ?
C55 Fe3 C58 122.05(19) . . ?
C59 Fe3 C58 40.3(2) . . ?
C52 Fe3 C58 156.8(2) . . ?
C56 Fe3 C54 160.36(19) . . ?
C57 Fe3 C54 122.09(19) . . ?
C60 Fe3 C54 155.83(19) . . ?
C53 Fe3 C54 40.26(19) . . ?
C55 Fe3 C54 40.82(18) . . ?
C59 Fe3 C54 119.60(19) . . ?
C52 Fe3 C54 68.53(18) . . ?
C58 Fe3 C54 105.21(19) . . ?
C56 Fe3 C51 123.39(17) . . ?
C57 Fe3 C51 159.07(18) . . ?
C60 Fe3 C51 109.01(18) . . ?
C53 Fe3 C51 68.29(18) . . ?
C55 Fe3 C51 40.97(17) . . ?
C59 Fe3 C51 124.9(2) . . ?
C52 Fe3 C51 40.53(17) . . ?
C58 Fe3 C51 160.0(2) . . ?
C54 Fe3 C51 68.58(17) . . ?
C16 Fe1 C8 123.46(18) . . ?
C16 Fe1 C14 68.62(19) . . ?
C8 Fe1 C14 114.70(19) . . ?
C16 Fe1 C7 160.52(19) . . ?
C8 Fe1 C7 41.32(17) . . ?
C14 Fe1 C7 104.47(18) . . ?
C16 Fe1 C12 41.34(18) . . ?
C8 Fe1 C12 163.66(17) . . ?
C14 Fe1 C12 68.84(19) . . ?
C7 Fe1 C12 154.99(17) . . ?
C16 Fe1 C15 40.7(2) . . ?
C8 Fe1 C15 103.1(2) . . ?
C14 Fe1 C15 40.30(18) . . ?
C7 Fe1 C15 122.5(2) . . ?
C12 Fe1 C15 68.8(2) . . ?
C16 Fe1 C13 69.31(18) . . ?
C8 Fe1 C13 150.21(18) . . ?
C14 Fe1 C13 40.37(18) . . ?
C7 Fe1 C13 117.96(17) . . ?
C12 Fe1 C13 41.49(17) . . ?
C15 Fe1 C13 68.2(2) . . ?
C16 Fe1 C9 107.90(18) . . ?
C8 Fe1 C9 40.55(18) . . ?
C14 Fe1 C9 149.9(2) . . ?
C7 Fe1 C9 68.41(17) . . ?
C12 Fe1 C9 129.40(18) . . ?
C15 Fe1 C9 117.3(2) . . ?
C13 Fe1 C9 168.76(19) . . ?
C16 Fe1 C11 157.45(19) . . ?
C8 Fe1 C11 68.69(18) . . ?
C14 Fe1 C11 126.62(18) . . ?
C7 Fe1 C11 40.63(17) . . ?
C12 Fe1 C11 123.20(19) . . ?
C15 Fe1 C11 161.5(2) . . ?
C13 Fe1 C11 110.30(18) . . ?
C9 Fe1 C11 67.84(18) . . ?
C16 Fe1 C10 122.23(19) . . ?
C8 Fe1 C10 68.40(19) . . ?
C14 Fe1 C10 165.86(19) . . ?
C7 Fe1 C10 68.20(17) . . ?
C12 Fe1 C10 112.37(19) . . ?
C15 Fe1 C10 153.84(19) . . ?
C13 Fe1 C10 131.17(19) . . ?
C9 Fe1 C10 40.38(18) . . ?
C11 Fe1 C10 40.16(17) . . ?
C107 Fe5 C106 41.54(17) . . ?
C107 Fe5 C110 69.10(18) . . ?
C106 Fe5 C110 41.81(18) . . ?
C107 Fe5 C103 157.4(2) . . ?
C106 Fe5 C103 157.80(18) . . ?
C110 Fe5 C103 119.78(18) . . ?
C107 Fe5 C102 122.89(18) . . ?
C106 Fe5 C102 161.21(17) . . ?
C110 Fe5 C102 154.45(19) . . ?
C103 Fe5 C102 40.57(17) . . ?
C107 Fe5 C105 125.51(19) . . ?
C106 Fe5 C105 110.07(19) . . ?
C110 Fe5 C105 125.7(2) . . ?
C103 Fe5 C105 68.36(19) . . ?
C102 Fe5 C105 68.51(19) . . ?
C107 Fe5 C108 40.31(19) . . ?
C106 Fe5 C108 69.2(2) . . ?
C110 Fe5 C108 68.3(2) . . ?
C103 Fe5 C108 120.4(2) . . ?
C102 Fe5 C108 105.2(2) . . ?
C105 Fe5 C108 159.47(18) . . ?
C107 Fe5 C101 109.05(18) . . ?
C106 Fe5 C101 125.71(18) . . ?
C110 Fe5 C101 163.2(2) . . ?
C103 Fe5 C101 68.61(18) . . ?
C102 Fe5 C101 40.89(17) . . ?
C105 Fe5 C101 40.86(17) . . ?
C108 Fe5 C101 121.79(19) . . ?
C107 Fe5 C109 67.8(2) . . ?
C106 Fe5 C109 69.0(2) . . ?
C110 Fe5 C109 40.3(2) . . ?
C103 Fe5 C109 104.6(2) . . ?
C102 Fe5 C109 119.0(2) . . ?
C105 Fe5 C109 160.15(19) . . ?
C108 Fe5 C109 40.14(19) . . ?
C101 Fe5 C109 155.8(2) . . ?
C107 Fe5 C104 161.2(2) . . ?
C106 Fe5 C104 123.68(19) . . ?
C110 Fe5 C104 107.61(19) . . ?
C103 Fe5 C104 40.63(19) . . ?
C102 Fe5 C104 68.26(19) . . ?
C105 Fe5 C104 40.44(17) . . ?
C108 Fe5 C104 157.3(2) . . ?
C101 Fe5 C104 68.44(17) . . ?
C109 Fe5 C104 122.4(2) . . ?
C87 Fe4 C84 68.50(18) . . ?
C87 Fe4 C83 111.18(19) . . ?
C84 Fe4 C83 170.26(19) . . ?
C87 Fe4 C85 68.05(19) . . ?
C84 Fe4 C85 40.97(18) . . ?
C83 Fe4 C85 129.39(19) . . ?
C87 Fe4 C86 40.0(2) . . ?
C84 Fe4 C86 68.95(18) . . ?
C83 Fe4 C86 104.3(2) . . ?
C85 Fe4 C86 41.02(17) . . ?
C87 Fe4 C82 143.2(2) . . ?
C84 Fe4 C82 134.16(18) . . ?
C83 Fe4 C82 40.83(17) . . ?
C85 Fe4 C82 108.6(2) . . ?
C86 Fe4 C82 112.8(2) . . ?
C87 Fe4 C88 40.94(19) . . ?
C84 Fe4 C88 41.07(16) . . ?
C83 Fe4 C88 144.31(17) . . ?
C85 Fe4 C88 68.96(19) . . ?
C86 Fe4 C88 68.7(2) . . ?
C82 Fe4 C88 174.75(18) . . ?
C87 Fe4 C79 107.10(18) . . ?
C84 Fe4 C79 149.12(19) . . ?
C83 Fe4 C79 40.61(18) . . ?
C85 Fe4 C79 167.86(18) . . ?
C86 Fe4 C79 128.29(18) . . ?
C82 Fe4 C79 68.10(18) . . ?
C88 Fe4 C79 115.26(18) . . ?
C87 Fe4 C80 133.1(2) . . ?
C84 Fe4 C80 119.04(19) . . ?
C83 Fe4 C80 68.7(2) . . ?
C85 Fe4 C80 150.10(17) . . ?
C86 Fe4 C80 168.83(18) . . ?
C82 Fe4 C80 68.1(2) . . ?
C88 Fe4 C80 111.5(2) . . ?
C79 Fe4 C80 40.87(17) . . ?
C87 Fe4 C81 173.2(2) . . ?
C84 Fe4 C81 113.89(18) . . ?
C83 Fe4 C81 67.63(19) . . ?
C85 Fe4 C81 118.13(19) . . ?
C86 Fe4 C81 146.6(2) . . ?
C82 Fe4 C81 39.7(2) . . ?
C88 Fe4 C81 136.7(2) . . ?
C79 Fe4 C81 67.43(18) . . ?
C80 Fe4 C81 40.15(19) . . ?
C30 Fe2 C34 159.28(17) . . ?
C30 Fe2 C35 121.17(18) . . ?
C34 Fe2 C35 41.60(18) . . ?
C30 Fe2 C31 41.08(17) . . ?
C34 Fe2 C31 159.32(18) . . ?
C35 Fe2 C31 155.7(2) . . ?
C30 Fe2 C38 156.53(19) . . ?
C34 Fe2 C38 41.28(18) . . ?
C35 Fe2 C38 68.89(18) . . ?
C31 Fe2 C38 121.18(19) . . ?
C30 Fe2 C32 68.67(19) . . ?
C34 Fe2 C32 125.07(19) . . ?
C35 Fe2 C32 163.2(2) . . ?
C31 Fe2 C32 40.39(19) . . ?
C38 Fe2 C32 107.78(19) . . ?
C30 Fe2 C36 105.0(2) . . ?
C34 Fe2 C36 69.0(2) . . ?
C35 Fe2 C36 40.43(19) . . ?
C31 Fe2 C36 119.2(2) . . ?
C38 Fe2 C36 68.0(2) . . ?
C32 Fe2 C36 155.1(2) . . ?
C30 Fe2 C33 68.30(19) . . ?
C34 Fe2 C33 110.77(19) . . ?
C35 Fe2 C33 126.86(18) . . ?
C31 Fe2 C33 68.04(19) . . ?
C38 Fe2 C33 125.05(19) . . ?
C32 Fe2 C33 40.62(18) . . ?
C36 Fe2 C33 161.26(18) . . ?
C30 Fe2 C29 40.89(17) . . ?
C34 Fe2 C29 124.62(18) . . ?
C35 Fe2 C29 108.56(17) . . ?
C31 Fe2 C29 68.99(18) . . ?
C38 Fe2 C29 161.5(2) . . ?
C32 Fe2 C29 69.05(18) . . ?
C36 Fe2 C29 122.77(19) . . ?
C33 Fe2 C29 40.87(17) . . ?
C30 Fe2 C37 120.4(2) . . ?
C34 Fe2 C37 68.7(2) . . ?
C35 Fe2 C37 68.3(2) . . ?
C31 Fe2 C37 104.4(2) . . ?
C38 Fe2 C37 39.9(2) . . ?
C32 Fe2 C37 120.4(2) . . ?
C36 Fe2 C37 40.54(19) . . ?
C33 Fe2 C37 158.04(19) . . ?
C29 Fe2 C37 157.7(2) . . ?
C132 Fe6 C128 41.98(19) . . ?
C132 Fe6 C129 70.3(2) . . ?
C128 Fe6 C129 42.3(2) . . ?
C132 Fe6 C127 123.0(2) . . ?
C128 Fe6 C127 161.1(2) . . ?
C129 Fe6 C127 154.8(2) . . ?
C132 Fe6 C123 107.6(2) . . ?
C128 Fe6 C123 124.3(2) . . ?
C129 Fe6 C123 162.0(2) . . ?
C127 Fe6 C123 41.31(19) . . ?
C132 Fe6 C124 124.1(2) . . ?
C128 Fe6 C124 108.6(2) . . ?
C129 Fe6 C124 124.5(2) . . ?
C127 Fe6 C124 68.5(2) . . ?
C123 Fe6 C124 40.98(17) . . ?
C132 Fe6 C130 69.0(3) . . ?
C128 Fe6 C130 69.7(3) . . ?
C129 Fe6 C130 40.6(2) . . ?
C127 Fe6 C130 119.7(2) . . ?
C123 Fe6 C130 156.6(2) . . ?
C124 Fe6 C130 159.7(2) . . ?
C132 Fe6 C131 40.3(3) . . ?
C128 Fe6 C131 69.1(2) . . ?
C129 Fe6 C131 68.8(2) . . ?
C127 Fe6 C131 106.5(2) . . ?
C123 Fe6 C131 121.8(2) . . ?
C124 Fe6 C131 159.0(2) . . ?
C130 Fe6 C131 40.8(3) . . ?
C132 Fe6 C126 158.2(2) . . ?
C128 Fe6 C126 157.8(2) . . ?
C129 Fe6 C126 120.0(2) . . ?
C127 Fe6 C126 40.1(2) . . ?
C123 Fe6 C126 68.6(2) . . ?
C124 Fe6 C126 68.1(2) . . ?
C130 Fe6 C126 105.5(3) . . ?
C131 Fe6 C126 122.1(3) . . ?
C132 Fe6 C125 159.8(2) . . ?
C128 Fe6 C125 122.6(2) . . ?
C129 Fe6 C125 106.9(2) . . ?
C127 Fe6 C125 68.1(2) . . ?
C123 Fe6 C125 68.5(2) . . ?
C124 Fe6 C125 40.16(19) . . ?
C130 Fe6 C125 122.6(3) . . ?
C131 Fe6 C125 158.8(3) . . ?
C126 Fe6 C125 40.6(2) . . ?
P3 Au3 P6 172.71(4) . . ?
P1 Au1 P4 170.45(4) . . ?
P2 Au2A P5 171.43(14) . . ?
P5 Au2B P2 172.8(7) . . ?
F14 C147 F13 107.7(7) . . ?
F14 C147 F15 109.5(7) . . ?
F13 C147 F15 107.6(6) . . ?
F14 C147 S3 110.5(5) . . ?
F13 C147 S3 112.1(5) . . ?
F15 C147 S3 109.5(6) . . ?
O7 S3 O8 118.0(2) . . ?
O7 S3 O9 112.6(4) . . ?
O8 S3 O9 112.9(4) . . ?
O7 S3 C147 102.6(3) . . ?
O8 S3 C147 103.1(3) . . ?
O9 S3 C147 105.7(4) . . ?
F18 C148 F16 103(3) . . ?
F18 C148 F17 108(3) . . ?
F16 C148 F17 109(2) . . ?
F18 C148 S4 119(2) . . ?
F16 C148 S4 112(2) . . ?
F17 C148 S4 106(2) . . ?
O997 S4 O998 103.9(8) . . ?
O997 S4 C148 106.4(11) . . ?
O998 S4 C148 100.0(13) . . ?
O997 S4 O914 122.3(8) . . ?
O998 S4 O914 113.6(6) . . ?
C148 S4 O914 108.3(13) . . ?

loop_
_geom_bond_atom_site_label_1
_geom_bond_atom_site_label_2
_geom_bond_distance
_geom_bond_site_symmetry_2
_geom_bond_publ_flag
C40 C41 1.385(7) . ?
C40 C39 1.394(7) . ?
C145 F8 1.330(7) . ?
C145 F7 1.331(8) . ?
C145 F9 1.344(7) . ?
C145 S1 1.836(8) . ?
C146 F10 1.319(7) . ?
C146 F12 1.334(7) . ?
C146 F11 1.334(6) . ?
C146 S2 1.814(7) . ?
C130 C129 1.413(7) . ?
C130 C131 1.429(9) . ?
C130 Fe6 2.051(5) . ?
C131 C132 1.400(9) . ?
C131 Fe6 2.051(6) . ?
C132 C128 1.444(7) . ?
C132 Fe6 2.016(6) . ?
C22 C17 1.372(8) . ?
C22 C21 1.407(8) . ?
C21 C20 1.380(10) . ?
C19 C20 1.345(10) . ?
C19 C18 1.382(8) . ?
C81 C82 1.399(7) . ?
C81 C80 1.419(7) . ?
C81 Fe4 2.067(5) . ?
C141 C140 1.364(10) . ?
C141 C142 1.384(12) . ?
C39 C44 1.366(7) . ?
C39 P2 1.815(5) . ?
C13 C14 1.408(7) . ?
C13 C12 1.448(6) . ?
C13 Fe1 2.046(4) . ?
C5 C6 1.378(6) . ?
C5 C4 1.395(6) . ?
C5 C51 1.480(6) . ?
C67 C68 1.375(6) . ?
C67 C72 1.397(6) . ?
C67 P3 1.806(4) . ?
C12 C16 1.434(6) . ?
C12 P1 1.780(5) . ?
C12 Fe1 2.041(5) . ?
C7 C11 1.423(6) . ?
C7 C8 1.436(6) . ?
C7 C1 1.472(6) . ?
C7 Fe1 2.039(4) . ?
C2 F1 1.352(5) . ?
C2 C1 1.388(6) . ?
C2 C3 1.390(6) . ?
C53 C54 1.411(7) . ?
C53 C52 1.428(6) . ?
C53 Fe3 2.041(5) . ?
C59 C58 1.412(7) . ?
C59 C60 1.418(6) . ?
C59 Fe3 2.046(5) . ?
C11 C10 1.417(6) . ?
C11 Fe1 2.060(4) . ?
C110 C109 1.404(7) . ?
C110 C106 1.446(6) . ?
C110 Fe5 2.027(5) . ?
C119 C120 1.350(7) . ?
C119 C118 1.383(7) . ?
C56 C60 1.422(6) . ?
C56 C57 1.429(6) . ?
C56 P3 1.795(4) . ?
C56 Fe3 2.017(4) . ?
C23 C28 1.380(7) . ?
C23 C24 1.394(7) . ?
C23 P1 1.821(5) . ?
C89 C94 1.381(6) . ?
C89 C90 1.396(6) . ?
C89 P4 1.799(4) . ?
C46 C45 1.388(6) . ?
C46 C47 1.395(6) . ?
C6 F3 1.342(4) . ?
C6 C1 1.391(6) . ?
C43 C42 1.367(8) . ?
C43 C44 1.406(7) . ?
C118 C117 1.382(6) . ?
C82 C83 1.424(6) . ?
C82 Fe4 2.048(5) . ?
C95 C100 1.384(6) . ?
C95 C96 1.386(6) . ?
C95 P4 1.824(4) . ?
C106 C107 1.435(6) . ?
C106 P5 1.768(5) . ?
C106 Fe5 2.026(4) . ?
C38 C37 1.397(7) . ?
C38 C34 1.432(6) . ?
C38 Fe2 2.037(4) . ?
C122 C121 1.373(7) . ?
C122 C117 1.383(6) . ?
C9 C8 1.416(6) . ?
C9 C10 1.422(6) . ?
C9 Fe1 2.054(4) . ?
C111 C112 1.366(7) . ?
C111 C116 1.384(6) . ?
C111 P5 1.820(4) . ?
C71 C70 1.367(7) . ?
C71 C72 1.381(6) . ?
C101 C102 1.424(6) . ?
C101 C105 1.426(6) . ?
C101 C75 1.491(6) . ?
C101 Fe5 2.044(4) . ?
C60 Fe3 2.037(4) . ?
C112 C113 1.387(6) . ?
C107 C108 1.399(7) . ?
C107 Fe5 2.019(4) . ?
C54 C55 1.430(6) . ?
C54 Fe3 2.058(5) . ?
C57 C58 1.408(7) . ?
C57 Fe3 2.030(4) . ?
C47 C48 1.388(7) . ?
C51 C52 1.422(6) . ?
C51 C55 1.437(6) . ?
C51 Fe3 2.061(4) . ?
C79 C83 1.419(6) . ?
C79 C80 1.439(6) . ?
C79 C73 1.488(6) 1_445 ?
C79 Fe4 2.054(4) . ?
C123 C124 1.426(6) . ?
C123 C127 1.435(7) . ?
C123 C77 1.483(6) . ?
C123 Fe6 2.036(5) . ?
C52 Fe3 2.046(4) . ?
C105 C104 1.414(6) . ?
C105 Fe5 2.041(4) . ?
C10 Fe1 2.068(4) . ?
C96 C97 1.387(6) . ?
C103 C102 1.408(6) . ?
C103 C104 1.417(7) . ?
C103 Fe5 2.030(5) . ?
C14 C15 1.404(6) . ?
C14 Fe1 2.034(4) . ?
C88 C87 1.427(7) . ?
C88 C84 1.432(6) . ?
C88 Fe4 2.048(4) . ?
C69 C70 1.374(7) . ?
C69 C68 1.382(7) . ?
C4 F2 1.359(5) . ?
C4 C3 1.383(6) . ?
C87 C86 1.392(7) . ?
C87 Fe4 2.033(4) . ?
C104 Fe5 2.052(4) . ?
C114 C115 1.349(7) . ?
C114 C113 1.375(7) . ?
C58 Fe3 2.055(5) . ?
C129 C128 1.456(8) . ?
C129 Fe6 2.017(5) . ?
C45 C50 1.402(6) . ?
C45 P2 1.797(4) . ?
C48 C49 1.385(7) . ?
C27 C28 1.400(7) . ?
C27 C26 1.403(9) . ?
C102 Fe5 2.032(4) . ?
C3 C29 1.468(6) . ?
C50 C49 1.379(6) . ?
C108 C109 1.403(7) . ?
C108 Fe5 2.041(5) . ?
C92 C93 1.367(6) . ?
C92 C91 1.384(7) . ?
C124 C125 1.406(7) . ?
C124 Fe6 2.038(5) . ?
C66 C61 1.383(7) . ?
C66 C65 1.402(8) . ?
C55 Fe3 2.044(4) . ?
C74 F4 1.345(5) . ?
C74 C75 1.396(6) . ?
C74 C73 1.396(6) . ?
C29 C30 1.425(6) . ?
C29 C33 1.433(6) . ?
C29 Fe2 2.053(4) . ?
C91 C90 1.380(7) . ?
C16 C15 1.415(7) . ?
C16 Fe1 2.022(4) . ?
C35 C36 1.408(7) . ?
C35 C34 1.440(6) . ?
C35 Fe2 2.029(5) . ?
C84 C85 1.424(6) . ?
C84 P4 1.785(4) . ?
C84 Fe4 2.034(4) . ?
C17 C18 1.387(7) . ?
C17 P1 1.797(5) . ?
C61 C62 1.400(7) . ?
C61 P3 1.786(5) . ?
C63 C62 1.371(8) . ?
C63 C64 1.378(11) . ?
C41 C42 1.366(8) . ?
C8 Fe1 2.032(4) . ?
C120 C121 1.406(8) . ?
C37 C36 1.422(7) . ?
C37 Fe2 2.059(5) . ?
C93 C94 1.389(6) . ?
C115 C116 1.403(7) . ?
C75 C76 1.369(6) . ?
C133 C138 1.375(7) . ?
C133 C134 1.396(7) . ?
C85 C86 1.429(6) . ?
C85 Fe4 2.036(5) . ?
C80 Fe4 2.067(5) . ?
C73 C78 1.385(6) . ?
C73 C79 1.487(6) 1_665 ?
C109 Fe5 2.047(5) . ?
C24 C25 1.388(8) . ?
C30 C31 1.425(6) . ?
C30 Fe2 2.026(4) . ?
C98 C99 1.355(7) . ?
C98 C97 1.380(7) . ?
C34 P2 1.780(5) . ?
C34 Fe2 2.026(4) . ?
C140 C139 1.378(8) . ?
C117 P5 1.809(5) . ?
C99 C100 1.389(7) . ?
C33 C32 1.419(6) . ?
C33 Fe2 2.051(5) . ?
C138 C137 1.386(7) . ?
C138 P6 1.808(5) . ?
C136 C135 1.341(11) . ?
C136 C137 1.388(9) . ?
C77 C78 1.385(6) . ?
C77 C76 1.389(6) . ?
C76 F5 1.354(5) . ?
C15 Fe1 2.043(5) . ?
C64 C65 1.327(11) . ?
C32 C31 1.406(7) . ?
C32 Fe2 2.037(5) . ?
C78 F6 1.353(5) . ?
C125 C126 1.428(7) . ?
C125 Fe6 2.056(6) . ?
C83 Fe4 2.035(4) . ?
C135 C134 1.378(10) . ?
C25 C26 1.360(9) . ?
C142 C143 1.360(11) . ?
C36 Fe2 2.046(5) . ?
C31 Fe2 2.036(5) . ?
C128 P6 1.770(6) . ?
C128 Fe6 2.016(6) . ?
C144 C139 1.363(8) . ?
C144 C143 1.386(8) . ?
C86 Fe4 2.042(5) . ?
C126 C127 1.401(7) . ?
C126 Fe6 2.056(6) . ?
C139 P6 1.818(6) . ?
C127 Fe6 2.031(5) . ?
O1 S1 1.440(5) . ?
O2 S1 1.423(4) . ?
O3 S1 1.458(5) . ?
O4 S2 1.423(4) . ?
O5 S2 1.417(3) . ?
O6 S2 1.435(4) . ?
P1 Au1 2.3036(11) . ?
P5 Au2B 2.258(7) . ?
P5 Au2A 2.3200(18) . ?
P2 Au2A 2.3052(18) . ?
P2 Au2B 2.363(8) . ?
P3 Au3 2.2963(11) . ?
P6 Au3 2.2990(13) . ?
P4 Au1 2.3038(11) . ?
C147 F14 1.277(8) . ?
C147 F13 1.332(8) . ?
C147 F15 1.371(9) . ?
C147 S3 1.785(7) . ?
O7 S3 1.426(4) . ?
O8 S3 1.433(4) . ?
O9 S3 1.443(8) . ?
C148 F18 1.26(4) . ?
C148 F16 1.34(3) . ?
C148 F17 1.39(3) . ?
C148 S4 1.69(3) . ?
O914 S4 1.804(15) . ?
O997 S4 1.523(11) . ?
O998 S4 1.590(14) . ?
